data_7047342
loop_
_publ_author_name
'Xu, Qiaofei'
'Li, Yingguang'
'Ban, Ran'
'Li, Zhao'
'Han, Xiao'
'Ma, Pengtao'
'Singh, Vikram'
'Wang, Jingping'
'Niu, Jingyang'

_publ_section_title
;
 Polyoxotungstates incorporated organophosphonate and nickel: synthesis,
 characterization and efficient catalysis for epoxidation of allylic
 alcohols.
;
_journal_issue 38
_journal_name_full 'Dalton transactions (Cambridge, England : 2003)'
_journal_page_first 13479
_journal_page_last 13486
_journal_paper_doi 10.1039/c8dt02590h
_journal_volume 47
_journal_year 2018
_chemical_formula_moiety 'C18 H24 As2 Cs2 K5 N6 Ni4 O83 P6 W12, 10(O)'
_chemical_formula_sum 'C18 H60 As2 Cs2 K5 N6 Ni4 O93 P6 W12'
_chemical_formula_weight 5086.74
_space_group_crystal_system orthorhombic
_space_group_IT_number 61
_space_group_name_Hall '-P 2ac 2ab'
_space_group_name_H-M_alt 'P b c a'
_symmetry_space_group_name_Hall '-P 2ac 2ab'
_symmetry_space_group_name_H-M 'P b c a'
_atom_sites_solution_hydrogens geom
_atom_sites_solution_primary direct
_audit_creation_date 2017-03-11
_audit_creation_method
;
Olex2 1.2-beta
(compiled 2015.01.26 svn.r3150 for OlexSys, GUI svn.r4998)
;
_audit_update_record
;
2018-06-23 deposited with the CCDC.
2018-08-23 downloaded from the CCDC.
;
_cell_angle_alpha 90
_cell_angle_beta 90
_cell_angle_gamma 90
_cell_formula_units_Z 8
_cell_length_a 26.670(2)
_cell_length_b 29.464(3)
_cell_length_c 36.519(3)
_cell_measurement_reflns_used 9853
_cell_measurement_temperature 296(2)
_cell_measurement_theta_max 23.08
_cell_measurement_theta_min 2.36
_cell_volume 28697(4)
_computing_molecular_graphics 'Olex2 (Dolomanov et al., 2009)'
_computing_publication_material 'Olex2 (Dolomanov et al., 2009)'
_computing_structure_refinement 'ShelXL-2014/7 (Sheldrick, 2008)'
_computing_structure_solution 'ShelXS-1997 (Sheldrick, 2008)'
_diffrn_ambient_temperature 296.15
_diffrn_measured_fraction_theta_full 0.997
_diffrn_measured_fraction_theta_max 0.997
_diffrn_measurement_device_type 'Bruker APEX-II CCD'
_diffrn_measurement_method '\f and \w scans'
_diffrn_radiation_monochromator graphite
_diffrn_radiation_type MoK\a
_diffrn_radiation_wavelength 0.71073
_diffrn_reflns_av_R_equivalents 0.1077
_diffrn_reflns_av_unetI/netI 0.0778
_diffrn_reflns_Laue_measured_fraction_full 0.997
_diffrn_reflns_Laue_measured_fraction_max 0.997
_diffrn_reflns_limit_h_max 31
_diffrn_reflns_limit_h_min -31
_diffrn_reflns_limit_k_max 29
_diffrn_reflns_limit_k_min -35
_diffrn_reflns_limit_l_max 43
_diffrn_reflns_limit_l_min -43
_diffrn_reflns_number 145052
_diffrn_reflns_point_group_measured_fraction_full 0.997
_diffrn_reflns_point_group_measured_fraction_max 0.997
_diffrn_reflns_theta_full 25.100
_diffrn_reflns_theta_max 25.100
_diffrn_reflns_theta_min 1.518
_diffrn_standards_number 0
_exptl_absorpt_coefficient_mu 11.346
_exptl_absorpt_correction_T_max 0.7457
_exptl_absorpt_correction_T_min 0.2338
_exptl_absorpt_correction_type multi-scan
_exptl_absorpt_process_details
;
SADABS-2008/1 (Bruker,2008) was used for absorption correction.
wR2(int) was 0.1637 before and 0.0696 after correction.
The Ratio of minimum to maximum transmission is 0.3135.
The \l/2 correction factor is 0.0015.
;
_exptl_crystal_colour blue
_exptl_crystal_colour_primary blue
_exptl_crystal_density_diffrn 2.355
_exptl_crystal_description block
_exptl_crystal_F_000 18520
_exptl_crystal_size_max 0.38
_exptl_crystal_size_mid 0.23
_exptl_crystal_size_min 0.15
_refine_diff_density_max 4.594
_refine_diff_density_min -2.237
_refine_diff_density_rms 0.356
_refine_ls_extinction_method none
_refine_ls_goodness_of_fit_ref 1.063
_refine_ls_hydrogen_treatment constr
_refine_ls_matrix_type full
_refine_ls_number_parameters 744
_refine_ls_number_reflns 25465
_refine_ls_number_restraints 0
_refine_ls_restrained_S_all 1.063
_refine_ls_R_factor_all 0.1242
_refine_ls_R_factor_gt 0.0691
_refine_ls_shift/su_max 0.001
_refine_ls_shift/su_mean 0.000
_refine_ls_structure_factor_coef Fsqd
_refine_ls_weighting_details 'w=1/[\s^2^(Fo^2^)+(0.0762P)^2^+1450.3706P] where P=(Fo^2^+2Fc^2^)/3'
_refine_ls_weighting_scheme calc
_refine_ls_wR_factor_gt 0.1679
_refine_ls_wR_factor_ref 0.2110
_reflns_Friedel_coverage 0.000
_reflns_number_gt 16129
_reflns_number_total 25465
_reflns_threshold_expression 'I > 2\s(I)'
_cod_data_source_file c8dt02590h2.cif
_cod_data_source_block njy1_CCDC2
_cod_depositor_comments 'Adding full bibliography for 7047340--7047342.cif.'
_cod_original_cell_volume 28696(4)
_cod_database_code 7047342
_shelx_space_group_comment
;
The symmetry employed for this shelxl refinement is uniquely defined
by the following loop, which should always be used as a source of
symmetry information in preference to the above space-group names.
They are only intended as comments.
;
_shelx_estimated_absorpt_t_max 0.281
_shelx_estimated_absorpt_t_min 0.099
_olex2_refinement_description
;
1. Fixed Uiso
 At 1.2 times of:
  All C(H,H) groups
2. Others
 Fixed Sof: Ni4(0.6) Ni5(0.4) K3(0.5) K4(0.5) K5(0.5) K6(0.5) K7(0.5) K8(0.5)
3.a Secondary CH2 refined with riding coordinates:
 C1(H1A,H1B), C2(H2A,H2B), C4(H4A,H4B), C5(H5A,H5B), C7(H7A,H7B), C8(H8A,H8B),
 C10(H10A,H10B), C11(H11A,H11B), C13(H13A,H13B), C14(H14A,H14B), C16(H16A,H16B),
  C17(H17A,H17B)
;
_shelx_shelxl_version_number 2014/7
_olex2_submission_special_instructions 'No special instructions were received'

loop_
_space_group_symop_operation_xyz
'x, y, z'
'-x+1/2, -y, z+1/2'
'-x, y+1/2, -z+1/2'
'x+1/2, -y+1/2, -z'
'-x, -y, -z'
'x-1/2, y, -z-1/2'
'x, -y-1/2, z-1/2'
'-x-1/2, y-1/2, z'

loop_
_atom_site_label
_atom_site_type_symbol
_atom_site_fract_x
_atom_site_fract_y
_atom_site_fract_z
_atom_site_U_iso_or_equiv
_atom_site_adp_type
_atom_site_occupancy
_atom_site_site_symmetry_order
_atom_site_calc_flag
_atom_site_refinement_flags_posn
_atom_site_refinement_flags_occupancy
_atom_site_disorder_assembly
_atom_site_disorder_group
W1 W 0.76128(3) 0.80991(3) 0.42668(2) 0.0328(2) Uani 1 1 d . . . .
W2 W 0.66686(3) 0.73830(3) 0.43323(2) 0.0297(2) Uani 1 1 d . . . .
W3 W 0.68887(4) 0.61728(3) 0.42607(2) 0.0376(2) Uani 1 1 d . . . .
W4 W 0.80419(4) 0.57927(3) 0.41798(2) 0.0425(2) Uani 1 1 d . . . .
W5 W 0.90906(4) 0.65626(4) 0.41300(2) 0.0413(2) Uani 1 1 d . . . .
W6 W 0.88779(3) 0.76589(3) 0.41687(2) 0.0371(2) Uani 1 1 d . . . .
W7 W 0.70669(3) 0.62742(3) 0.74058(2) 0.0360(2) Uani 1 1 d . . . .
W8 W 0.72607(3) 0.74847(3) 0.74464(2) 0.0306(2) Uani 1 1 d . . . .
W9 W 0.84122(3) 0.78818(3) 0.73954(2) 0.0356(2) Uani 1 1 d . . . .
W10 W 0.94747(3) 0.71276(4) 0.72887(2) 0.0424(3) Uani 1 1 d . . . .
W11 W 0.92762(4) 0.60290(4) 0.72596(3) 0.0485(3) Uani 1 1 d . . . .
W12 W 0.80190(4) 0.55752(4) 0.73345(3) 0.0451(3) Uani 1 1 d . . . .
Cs1 Cs 0.77692(6) 0.69632(6) 0.34853(4) 0.0538(4) Uani 1 1 d . . . .
Cs2 Cs 0.83142(7) 0.66992(7) 0.80901(4) 0.0614(5) Uani 1 1 d . . . .
As1 As 0.78969(8) 0.69382(7) 0.44955(5) 0.0291(5) Uani 1 1 d . . . .
As2 As 0.82219(8) 0.67454(8) 0.70801(5) 0.0323(5) Uani 1 1 d . . . .
Ni1 Ni 0.72132(11) 0.55090(10) 0.57862(7) 0.0369(7) Uani 1 1 d . . . .
Ni2 Ni 0.96878(10) 0.68848(11) 0.56827(7) 0.0412(7) Uani 1 1 d . . . .
Ni3 Ni 0.72322(10) 0.81416(9) 0.58997(6) 0.0321(6) Uani 1 1 d . . . .
Ni4 Ni 0.77912(18) 0.64171(17) 0.57942(13) 0.0404(11) Uiso 0.6 1 d . P A 1
Ni5 Ni 0.7796(4) 0.7255(3) 0.5823(3) 0.066(2) Uiso 0.4 1 d . P A 2
P1 P 0.7503(2) 0.5797(2) 0.50144(14) 0.0360(13) Uani 1 1 d . . . .
P2 P 0.7174(2) 0.78105(19) 0.51083(14) 0.0322(13) Uani 1 1 d . . . .
P3 P 0.9236(2) 0.7110(2) 0.49384(15) 0.0411(15) Uani 1 1 d . . . .
P4 P 0.7350(2) 0.58484(19) 0.65715(14) 0.0354(13) Uani 1 1 d . . . .
P5 P 0.7682(2) 0.7883(2) 0.66359(13) 0.0326(13) Uani 1 1 d . . . .
P6 P 0.9416(2) 0.6608(2) 0.64623(15) 0.0411(15) Uani 1 1 d . . . .
K1 K 0.6695(2) 0.6903(2) 0.83937(14) 0.0581(16) Uani 1 1 d . . . .
K2 K 0.9402(2) 0.7192(3) 0.32661(16) 0.0694(19) Uani 1 1 d . . . .
K3 K 0.6707(4) 0.6959(4) 0.6515(3) 0.046(2) Uiso 0.5 1 d . P A .
K4 K 0.6048(4) 0.6703(4) 0.3439(3) 0.051(3) Uiso 0.5 1 d . P . .
K5 K 0.8876(4) 0.5920(4) 0.5091(3) 0.054(3) Uiso 0.5 1 d . P A .
K6 K 0.9995(5) 0.6534(4) 0.8122(3) 0.059(3) Uiso 0.5 1 d . P . .
K7 K 0.8530(5) 0.8207(4) 0.5119(3) 0.061(3) Uiso 0.5 1 d . P . .
K8 K 0.8684(5) 0.5481(5) 0.6359(4) 0.070(3) Uiso 0.5 1 d . P A .
O1 O 0.6610(5) 0.7336(5) 0.3851(4) 0.036(3) Uiso 1 1 d . . . .
O2 O 0.6898(5) 0.8013(4) 0.4326(3) 0.026(3) Uiso 1 1 d . . . .
O3 O 0.7374(5) 0.7668(5) 0.5487(4) 0.032(3) Uiso 1 1 d . . . .
O4 O 0.7495(5) 0.7360(4) 0.4287(3) 0.028(3) Uiso 1 1 d . . . .
O5 O 0.7329(6) 0.5667(5) 0.4214(4) 0.042(4) Uiso 1 1 d . . . .
O6 O 0.7592(5) 0.5930(5) 0.5412(4) 0.037(3) Uiso 1 1 d . . . .
O7 O 0.7620(6) 0.8071(5) 0.3787(4) 0.042(4) Uiso 1 1 d . . . .
O8 O 0.7593(5) 0.8006(5) 0.4865(4) 0.034(3) Uiso 1 1 d . . . .
O9 O 1.0135(11) 0.5762(10) 0.5119(8) 0.117(9) Uiso 1 1 d . . . .
O10 O 0.6907(5) 0.7428(5) 0.4912(4) 0.033(3) Uiso 1 1 d . . . .
O11 O 0.7632(6) 0.8683(6) 0.4343(5) 0.055(4) Uiso 1 1 d . . . .
O12 O 0.8938(6) 0.6537(6) 0.3663(4) 0.051(4) Uiso 1 1 d . . . .
O13 O 0.7083(5) 0.6075(5) 0.4844(4) 0.041(4) Uiso 1 1 d . . . .
O14 O 0.8292(5) 0.7960(5) 0.4366(4) 0.039(4) Uiso 1 1 d . . . .
O15 O 0.6833(6) 0.6303(6) 0.3799(4) 0.052(4) Uiso 1 1 d . . . .
O16 O 0.8643(6) 0.6110(6) 0.4304(4) 0.051(4) Uiso 1 1 d . . . .
O17 O 0.9358(5) 0.7176(5) 0.4124(4) 0.040(4) Uiso 1 1 d . . . .
O18 O 0.8964(6) 0.7505(5) 0.4761(4) 0.043(4) Uiso 1 1 d . . . .
O19 O 0.8736(6) 0.7692(6) 0.3709(4) 0.051(4) Uiso 1 1 d . . . .
O20 O 0.7830(6) 0.8535(5) 0.5764(4) 0.044(4) Uiso 1 1 d . . . .
O21 O 0.6716(5) 0.6747(5) 0.4445(4) 0.033(3) Uiso 1 1 d . . . .
O22 O 0.7979(6) 0.5820(5) 0.4793(4) 0.042(4) Uiso 1 1 d . . . .
O23 O 0.6059(6) 0.7479(5) 0.4474(4) 0.043(4) Uiso 1 1 d . . . .
O24 O 0.9079(6) 0.7035(5) 0.5342(4) 0.044(4) Uiso 1 1 d . . . .
O25 O 0.8434(5) 0.7032(5) 0.4211(4) 0.032(3) Uiso 1 1 d . . . .
O26 O 0.6339(7) 0.5876(6) 0.4344(5) 0.063(5) Uiso 1 1 d . . . .
O27 O 0.6536(6) 0.5830(6) 0.5712(5) 0.053(4) Uiso 1 1 d . . . .
O28 O 0.9646(7) 0.6250(6) 0.4146(5) 0.057(5) Uiso 1 1 d . . . .
O29 O 0.7665(5) 0.6457(5) 0.4249(4) 0.037(3) Uiso 1 1 d . . . .
O30 O 0.9181(6) 0.6667(6) 0.4723(4) 0.050(4) Uiso 1 1 d . . . .
O31 O 0.8061(6) 0.5877(6) 0.3710(5) 0.056(4) Uiso 1 1 d . . . .
O32 O 0.9737(7) 0.6233(6) 0.5501(5) 0.057(5) Uiso 1 1 d . . . .
O33 O 0.8269(8) 0.5237(7) 0.4225(6) 0.075(6) Uiso 1 1 d . . . .
O34 O 0.9311(6) 0.8094(6) 0.4225(5) 0.053(4) Uiso 1 1 d . . . .
O35 O 0.8069(7) 0.9132(7) 0.5437(5) 0.067(5) Uiso 1 1 d . . . .
O36 O 0.5825(10) 0.5787(9) 0.5383(7) 0.106(8) Uiso 1 1 d . . . .
O37 O 0.7311(6) 0.7357(5) 0.7913(4) 0.042(4) Uiso 1 1 d . . . .
O38 O 0.7066(5) 0.6904(5) 0.7278(4) 0.033(3) Uiso 1 1 d . . . .
O39 O 0.5981(9) 0.7806(8) 0.6466(6) 0.088(7) Uiso 1 1 d . . . .
O40 O 0.8016(7) 0.4982(7) 0.7254(5) 0.069(5) Uiso 1 1 d . . . .
O41 O 0.7698(5) 0.7991(5) 0.7446(4) 0.032(3) Uiso 1 1 d . . . .
O42 O 0.9397(5) 0.7041(5) 0.6702(4) 0.039(4) Uiso 1 1 d . . . .
O43 O 0.7831(6) 0.5110(5) 0.5862(4) 0.044(4) Uiso 1 1 d . . . .
O44 O 0.7317(5) 0.7582(5) 0.6854(4) 0.039(4) Uiso 1 1 d . . . .
O45 O 0.8541(6) 0.7789(5) 0.7854(4) 0.043(4) Uiso 1 1 d . . . .
O46 O 0.7683(5) 0.7742(5) 0.6235(4) 0.033(3) Uiso 1 1 d . . . .
O47 O 1.0156(9) 0.7994(9) 0.6214(7) 0.099(7) Uiso 1 1 d . . . .
O48 O 0.7130(6) 0.6223(5) 0.6799(4) 0.043(4) Uiso 1 1 d . . . .
O49 O 0.9167(6) 0.6696(5) 0.6090(4) 0.042(4) Uiso 1 1 d . . . .
O50 O 0.9262(7) 0.5993(7) 0.7733(5) 0.068(5) Uiso 1 1 d . . . .
O51 O 0.7131(6) 0.6338(5) 0.7876(4) 0.048(4) Uiso 1 1 d . . . .
O52 O 1.0018(7) 0.7435(6) 0.7204(5) 0.061(5) Uiso 1 1 d . . . .
O53 O 0.8203(5) 0.7876(5) 0.6809(4) 0.039(4) Uiso 1 1 d . . . .
O54 O 0.9734(6) 0.7538(6) 0.5863(5) 0.054(4) Uiso 1 1 d . . . .
O55 O 0.7301(5) 0.5653(5) 0.7377(4) 0.037(3) Uiso 1 1 d . . . .
O56 O 0.7444(5) 0.5987(5) 0.6173(4) 0.037(3) Uiso 1 1 d . . . .
O57 O 0.6592(6) 0.7810(6) 0.6064(4) 0.050(4) Uiso 1 1 d . . . .
O58 O 0.9753(6) 0.6543(5) 0.7245(4) 0.044(4) Uiso 1 1 d . . . .
O59 O 0.7823(6) 0.5665(5) 0.6744(4) 0.044(4) Uiso 1 1 d . . . .
O60 O 0.9442(6) 0.7135(6) 0.7771(5) 0.055(4) Uiso 1 1 d . . . .
O61 O 0.6424(7) 0.6165(6) 0.7361(5) 0.058(5) Uiso 1 1 d . . . .
O62 O 0.9210(6) 0.6203(5) 0.6669(4) 0.042(4) Uiso 1 1 d . . . .
O63 O 0.8610(6) 0.8436(6) 0.7336(4) 0.051(4) Uiso 1 1 d . . . .
O64 O 0.8157(6) 0.5596(6) 0.7797(5) 0.055(4) Uiso 1 1 d . . . .
O65 O 0.8670(6) 0.5731(6) 0.7142(4) 0.050(4) Uiso 1 1 d . . . .
O66 O 0.8979(5) 0.7574(5) 0.7193(4) 0.042(4) Uiso 1 1 d . . . .
O67 O 0.7881(5) 0.6316(5) 0.7328(4) 0.038(3) Uiso 1 1 d . . . .
O68 O 0.8038(5) 0.7221(5) 0.7353(4) 0.034(3) Uiso 1 1 d . . . .
O69 O 0.6693(6) 0.7774(5) 0.7437(4) 0.042(4) Uiso 1 1 d . . . .
O70 O 0.8823(5) 0.6645(5) 0.7281(4) 0.035(3) Uiso 1 1 d . . . .
O71 O 0.9689(7) 0.5605(7) 0.7142(5) 0.069(5) Uiso 1 1 d . . . .
O72 O 0.8098(7) 0.4502(7) 0.6152(5) 0.069(5) Uiso 1 1 d . . . .
O73 O 0.7128(10) 0.6820(9) 0.5801(7) 0.104(8) Uiso 1 1 d . . . .
O74 O 0.8578(7) 0.6836(6) 0.5742(5) 0.060(5) Uiso 1 1 d . . . .
O75 O 0.8074(8) 0.6845(7) 0.6176(6) 0.078(6) Uiso 1 1 d . . . .
O76 O 0.8038(7) 0.6845(7) 0.5402(5) 0.072(6) Uiso 1 1 d . . . .
N1 N 0.6968(7) 0.5123(7) 0.5347(5) 0.047(5) Uiso 1 1 d . . . .
N2 N 0.6875(7) 0.8548(6) 0.5505(5) 0.038(4) Uiso 1 1 d . . . .
N3 N 1.0179(7) 0.7000(7) 0.5242(5) 0.046(5) Uiso 1 1 d . . . .
N4 N 0.6943(7) 0.5109(6) 0.6215(5) 0.039(4) Uiso 1 1 d . . . .
N5 N 0.7055(6) 0.8538(6) 0.6363(5) 0.036(4) Uiso 1 1 d . . . .
N6 N 1.0256(7) 0.6803(7) 0.6078(5) 0.045(5) Uiso 1 1 d . . . .
C1 C 0.7322(10) 0.5205(9) 0.5044(7) 0.057(7) Uiso 1 1 d . . . .
H1A H 0.7167 0.5113 0.4815 0.068 Uiso 1 1 calc R . . .
H1B H 0.7619 0.5020 0.5080 0.068 Uiso 1 1 calc R . . .
C2 C 0.6440(10) 0.5249(10) 0.5249(8) 0.063(7) Uiso 1 1 d . . . .
H2A H 0.6424 0.5320 0.4990 0.075 Uiso 1 1 calc R . . .
H2B H 0.6222 0.4992 0.5294 0.075 Uiso 1 1 calc R . . .
C3 C 0.6258(12) 0.5647(10) 0.5463(8) 0.067(8) Uiso 1 1 d . . . .
C4 C 0.6721(8) 0.8240(7) 0.5198(6) 0.035(5) Uiso 1 1 d . . . .
H4A H 0.6670 0.8418 0.4978 0.042 Uiso 1 1 calc R . . .
H4B H 0.6404 0.8097 0.5260 0.042 Uiso 1 1 calc R . . .
C5 C 0.7209(9) 0.8900(9) 0.5377(7) 0.049(6) Uiso 1 1 d . . . .
H5A H 0.7074 0.9193 0.5446 0.059 Uiso 1 1 calc R . . .
H5B H 0.7226 0.8889 0.5112 0.059 Uiso 1 1 calc R . . .
C6 C 0.7746(9) 0.8854(8) 0.5535(6) 0.041(5) Uiso 1 1 d . . . .
C7 C 0.9901(9) 0.7271(9) 0.4960(7) 0.054(7) Uiso 1 1 d . . . .
H7A H 1.0053 0.7223 0.4722 0.065 Uiso 1 1 calc R . . .
H7B H 0.9927 0.7591 0.5019 0.065 Uiso 1 1 calc R . . .
C8 C 1.0360(11) 0.6586(9) 0.5102(8) 0.064(8) Uiso 1 1 d . . . .
H8A H 1.0709 0.6547 0.5171 0.077 Uiso 1 1 calc R . . .
H8B H 1.0341 0.6589 0.4837 0.077 Uiso 1 1 calc R . . .
C9 C 1.0044(12) 0.6183(11) 0.5254(8) 0.070(8) Uiso 1 1 d . . . .
C10 C 0.6879(9) 0.5415(8) 0.6544(6) 0.044(6) Uiso 1 1 d . . . .
H10A H 0.6892 0.5232 0.6765 0.053 Uiso 1 1 calc R . . .
H10B H 0.6552 0.5557 0.6534 0.053 Uiso 1 1 calc R . . .
C11 C 0.7295(9) 0.4734(9) 0.6284(7) 0.053(6) Uiso 1 1 d . . . .
H11A H 0.7138 0.4451 0.6213 0.064 Uiso 1 1 calc R . . .
H11B H 0.7362 0.4719 0.6545 0.064 Uiso 1 1 calc R . . .
C12 C 0.7778(8) 0.4780(7) 0.6087(6) 0.035(5) Uiso 1 1 d . . . .
C13 C 0.7475(8) 0.8470(7) 0.6625(6) 0.039(5) Uiso 1 1 d . . . .
H13A H 0.7367 0.8560 0.6868 0.047 Uiso 1 1 calc R . . .
H13B H 0.7753 0.8663 0.6555 0.047 Uiso 1 1 calc R . . .
C14 C 0.6560(9) 0.8402(9) 0.6506(7) 0.053(6) Uiso 1 1 d . . . .
H14A H 0.6323 0.8645 0.6463 0.063 Uiso 1 1 calc R . . .
H14B H 0.6585 0.8354 0.6768 0.063 Uiso 1 1 calc R . . .
C15 C 0.6368(9) 0.7973(8) 0.6327(6) 0.042(6) Uiso 1 1 d . . . .
C16 C 1.0053(9) 0.6466(9) 0.6349(7) 0.051(6) Uiso 1 1 d . . . .
H16A H 1.0257 0.6469 0.6569 0.061 Uiso 1 1 calc R . . .
H16B H 1.0066 0.6163 0.6245 0.061 Uiso 1 1 calc R . . .
C17 C 1.0392(10) 0.7244(9) 0.6220(7) 0.057(7) Uiso 1 1 d . . . .
H17A H 1.0379 0.7233 0.6485 0.069 Uiso 1 1 calc R . . .
H17B H 1.0736 0.7309 0.6151 0.069 Uiso 1 1 calc R . . .
C18 C 1.0081(11) 0.7602(10) 0.6096(8) 0.061(7) Uiso 1 1 d . . . .
O1W O 0.9105(6) 0.7920(6) 0.6464(4) 0.042(4) Uiso 1 1 d . . . .
O2W O 0.8510(11) 0.6103(10) 0.5798(8) 0.124(10) Uiso 1 1 d . . . .
O3W O 0.6483(6) 0.6676(5) 0.5214(4) 0.046(4) Uiso 1 1 d . . . .
O4W O 0.5612(6) 0.6564(6) 0.4711(5) 0.053(4) Uiso 1 1 d . . . .
O5W O 0.5855(7) 0.7072(7) 0.7081(5) 0.067(5) Uiso 1 1 d . . . .
O6W O 0.8941(7) 0.7735(6) 0.6357(5) 0.051(4) Uiso 1 1 d . . . .
O7W O 0.5999(10) 0.6362(9) 0.6183(8) 0.114(9) Uiso 1 1 d . . . .
O8W O 0.6044(10) 0.7517(9) 0.8006(7) 0.109(8) Uiso 1 1 d . . . .
O9W O 0.7224(11) 0.5477(10) 0.8227(8) 0.122(9) Uiso 1 1 d . . . .
O10W O 0.8723(11) 0.6001(10) 0.3032(8) 0.125(10) Uiso 1 1 d . . . .
O11W O 1.0112(11) 0.7701(9) 0.3652(8) 0.117(9) Uiso 1 1 d . . . .
O12W O 0.7122(12) 0.5463(11) 0.3299(9) 0.140(11) Uiso 1 1 d . . . .
O13W O 0.8709(11) 0.5074(10) 0.5438(8) 0.129(10) Uiso 1 1 d . . . .
O14W O 0.9411(13) 0.5313(11) 0.4539(9) 0.146(11) Uiso 1 1 d . . . .
O15W O 0.6197(13) 0.8668(12) 0.4186(9) 0.145(11) Uiso 1 1 d . . . .
O16W O 0.9502(14) 0.8338(12) 0.5497(10) 0.158(13) Uiso 1 1 d . . . .
O17W O 0.8748(12) 0.8680(11) 0.6148(9) 0.141(11) Uiso 1 1 d . . . .

loop_
_atom_site_aniso_label
_atom_site_aniso_U_11
_atom_site_aniso_U_22
_atom_site_aniso_U_33
_atom_site_aniso_U_23
_atom_site_aniso_U_13
_atom_site_aniso_U_12
W1 0.0362(5) 0.0384(5) 0.0237(4) 0.0054(4) -0.0028(3) -0.0020(4)
W2 0.0296(4) 0.0390(5) 0.0204(4) 0.0013(3) -0.0033(3) 0.0018(4)
W3 0.0447(5) 0.0404(6) 0.0277(5) -0.0044(4) -0.0067(4) -0.0036(4)
W4 0.0554(6) 0.0410(6) 0.0312(5) -0.0054(4) 0.0018(4) 0.0071(5)
W5 0.0393(5) 0.0609(7) 0.0237(4) 0.0025(4) 0.0051(4) 0.0105(5)
W6 0.0326(5) 0.0572(6) 0.0216(4) 0.0054(4) 0.0005(3) -0.0042(4)
W7 0.0401(5) 0.0432(6) 0.0248(4) 0.0005(4) 0.0080(4) -0.0016(4)
W8 0.0319(4) 0.0429(5) 0.0171(4) -0.0032(3) 0.0028(3) 0.0017(4)
W9 0.0351(5) 0.0490(6) 0.0225(4) -0.0027(4) -0.0013(3) -0.0032(4)
W10 0.0299(5) 0.0742(7) 0.0230(4) 0.0001(4) -0.0021(3) 0.0036(5)
W11 0.0437(6) 0.0685(7) 0.0334(5) 0.0090(5) -0.0007(4) 0.0195(5)
W12 0.0551(6) 0.0459(6) 0.0341(5) 0.0104(4) 0.0070(4) 0.0100(5)
Cs1 0.0618(10) 0.0743(12) 0.0252(7) 0.0066(7) -0.0025(7) 0.0010(9)
Cs2 0.0718(11) 0.0841(13) 0.0283(8) -0.0025(8) -0.0031(7) 0.0056(10)
As1 0.0327(11) 0.0386(13) 0.0159(9) -0.0001(8) -0.0014(8) 0.0029(9)
As2 0.0345(11) 0.0465(14) 0.0158(10) 0.0007(9) 0.0019(8) 0.0042(10)
Ni1 0.0496(17) 0.0359(16) 0.0251(14) -0.0006(12) 0.0011(12) 0.0005(13)
Ni2 0.0295(14) 0.075(2) 0.0189(13) 0.0000(13) -0.0026(11) 0.0033(14)
Ni3 0.0386(15) 0.0418(17) 0.0159(12) -0.0005(11) -0.0003(10) 0.0004(12)
P1 0.049(3) 0.035(3) 0.024(3) 0.000(2) -0.001(2) -0.002(3)
P2 0.041(3) 0.038(3) 0.017(3) 0.001(2) -0.003(2) 0.005(3)
P3 0.026(3) 0.077(5) 0.021(3) 0.004(3) -0.004(2) -0.003(3)
P4 0.051(4) 0.033(3) 0.022(3) -0.002(2) 0.002(2) 0.000(3)
P5 0.038(3) 0.045(4) 0.015(2) 0.000(2) 0.002(2) 0.002(3)
P6 0.029(3) 0.070(5) 0.025(3) 0.002(3) 0.002(2) 0.010(3)
K1 0.063(4) 0.080(4) 0.032(3) -0.018(3) 0.006(2) 0.008(3)
K2 0.059(4) 0.107(6) 0.043(3) 0.018(3) -0.003(3) 0.001(4)

loop_
_atom_type_symbol
_atom_type_description
_atom_type_scat_dispersion_real
_atom_type_scat_dispersion_imag
_atom_type_scat_source
C C 0.0033 0.0016 'International Tables Vol C Tables 4.2.6.8 and 6.1.1.4'
H H 0.0000 0.0000 'International Tables Vol C Tables 4.2.6.8 and 6.1.1.4'
N N 0.0061 0.0033 'International Tables Vol C Tables 4.2.6.8 and 6.1.1.4'
O O 0.0106 0.0060 'International Tables Vol C Tables 4.2.6.8 and 6.1.1.4'
P P 0.1023 0.0942 'International Tables Vol C Tables 4.2.6.8 and 6.1.1.4'
Ni Ni 0.3393 1.1124 'International Tables Vol C Tables 4.2.6.8 and 6.1.1.4'
As As 0.0499 2.0058 'International Tables Vol C Tables 4.2.6.8 and 6.1.1.4'
W W -0.8490 6.8722 'International Tables Vol C Tables 4.2.6.8 and 6.1.1.4'
K K 0.2009 0.2494 'International Tables Vol C Tables 4.2.6.8 and 6.1.1.4'
Cs Cs -0.3680 2.1192 'International Tables Vol C Tables 4.2.6.8 and 6.1.1.4'

loop_
_geom_angle_atom_site_label_1
_geom_angle_atom_site_label_2
_geom_angle_atom_site_label_3
_geom_angle
_geom_angle_site_symmetry_1
_geom_angle_site_symmetry_3
K1 W1 Cs1 62.88(10) 7_575 .
K7 W1 Cs1 120.57(19) . .
K7 W1 K1 175.4(2) . 7_575
O2 W1 Cs1 93.8(4) . .
O2 W1 K1 59.2(4) . 7_575
O2 W1 K7 122.0(4) . .
O2 W1 O4 74.1(5) . .
O2 W1 O8 81.4(5) . .
O4 W1 Cs1 44.4(3) . .
O4 W1 K1 86.5(3) . 7_575
O4 W1 K7 98.1(4) . .
O7 W1 Cs1 47.0(5) . .
O7 W1 K1 38.2(5) . 7_575
O7 W1 K7 141.3(5) . .
O7 W1 O2 96.6(6) . .
O7 W1 O4 89.4(6) . .
O7 W1 O8 170.2(6) . .
O7 W1 O14 99.8(7) . .
O8 W1 Cs1 123.3(4) . .
O8 W1 K1 140.5(4) . 7_575
O8 W1 K7 41.2(4) . .
O8 W1 O4 80.8(5) . .
O11 W1 Cs1 148.0(6) . .
O11 W1 K1 98.4(6) . 7_575
O11 W1 K7 77.2(6) . .
O11 W1 O2 98.0(7) . .
O11 W1 O4 167.1(6) . .
O11 W1 O7 101.9(7) . .
O11 W1 O8 88.0(7) . .
O11 W1 O14 98.9(7) . .
O14 W1 Cs1 82.5(4) . .
O14 W1 K1 137.2(4) . 7_575
O14 W1 K7 43.8(5) . .
O14 W1 O2 153.3(6) . .
O14 W1 O4 85.2(6) . .
O14 W1 O8 78.9(6) . .
K1 W2 Cs1 62.65(9) 7_575 .
O1 W2 Cs1 49.1(5) . .
O1 W2 K1 36.5(5) . 7_575
O1 W2 O2 95.1(6) . .
O1 W2 O4 90.6(6) . .
O1 W2 O10 168.4(6) . .
O1 W2 O21 98.3(6) . .
O2 W2 Cs1 92.8(4) . .
O2 W2 K1 59.1(4) . 7_575
O2 W2 O4 73.5(5) . .
O2 W2 O10 82.3(5) . .
O4 W2 Cs1 44.0(3) . .
O4 W2 K1 86.2(3) . 7_575
O4 W2 O10 77.7(5) . .
O10 W2 Cs1 119.5(3) . .
O10 W2 K1 141.1(4) . 7_575
O21 W2 Cs1 80.5(4) . .
O21 W2 K1 133.8(4) . 7_575
O21 W2 O2 155.2(5) . .
O21 W2 O4 85.4(5) . .
O21 W2 O10 80.4(5) . .
O23 W2 Cs1 151.1(5) . .
O23 W2 K1 100.7(5) . 7_575
O23 W2 O1 103.1(7) . .
O23 W2 O2 98.2(6) . .
O23 W2 O4 164.7(6) . .
O23 W2 O10 88.5(6) . .
O23 W2 O21 99.1(6) . .
K4 W3 Cs1 67.14(16) . .
O5 W3 Cs1 91.5(4) . .
O5 W3 K4 125.1(5) . .
O5 W3 O13 80.8(6) . .
O5 W3 O29 73.7(6) . .
O13 W3 Cs1 124.7(4) . .
O13 W3 K4 153.1(4) . .
O13 W3 O29 81.4(5) . .
O15 W3 Cs1 45.2(5) . .
O15 W3 K4 31.7(6) . .
O15 W3 O5 98.0(7) . .
O15 W3 O13 170.0(7) . .
O15 W3 O21 97.3(7) . .
O15 W3 O26 102.2(8) . .
O15 W3 O29 88.7(7) . .
O21 W3 Cs1 83.3(4) . .
O21 W3 K4 77.5(4) . .
O21 W3 O5 152.6(6) . .
O21 W3 O13 80.2(6) . .
O21 W3 O29 84.0(6) . .
O26 W3 Cs1 147.2(6) . .
O26 W3 K4 81.8(6) . .
O26 W3 O5 98.2(8) . .
O26 W3 O13 87.9(7) . .
O26 W3 O21 100.6(7) . .
O26 W3 O29 167.4(7) . .
O29 W3 Cs1 44.5(4) . .
O29 W3 K4 110.7(4) . .
K5 W4 Cs1 120.14(17) . .
O5 W4 Cs1 91.4(4) . .
O5 W4 K5 120.5(5) . .
O5 W4 O22 82.5(6) . .
O5 W4 O29 73.5(6) . .
O16 W4 Cs1 83.7(5) . .
O16 W4 K5 45.1(5) . .
O16 W4 O5 154.2(7) . .
O16 W4 O22 79.0(6) . .
O16 W4 O29 85.4(6) . .
O22 W4 Cs1 122.8(4) . .
O22 W4 K5 38.1(4) . .
O29 W4 Cs1 44.6(4) . .
O29 W4 K5 94.3(4) . .
O29 W4 O22 79.7(5) . .
O31 W4 Cs1 46.6(6) . .
O31 W4 K5 142.1(6) . .
O31 W4 O5 96.8(7) . .
O31 W4 O16 98.0(7) . .
O31 W4 O22 169.4(7) . .
O31 W4 O29 90.0(7) . .
O31 W4 O33 102.6(9) . .
O33 W4 Cs1 148.7(7) . .
O33 W4 K5 79.5(7) . .
O33 W4 O5 98.9(8) . .
O33 W4 O16 98.4(8) . .
O33 W4 O22 88.0(8) . .
O33 W4 O29 166.2(8) . .
K2 W5 Cs1 66.12(10) . .
K2 W5 K5 174.9(2) . .
K5 W5 Cs1 118.60(17) . .
O12 W5 Cs1 46.0(5) . .
O12 W5 K2 41.9(5) . .
O12 W5 K5 142.5(6) . .
O12 W5 O16 98.5(7) . .
O12 W5 O17 96.6(7) . .
O12 W5 O25 88.5(6) . .
O12 W5 O30 171.0(7) . .
O16 W5 Cs1 82.1(5) . .
O16 W5 K2 140.1(5) . .
O16 W5 K5 44.8(5) . .
O16 W5 O17 152.5(7) . .
O16 W5 O25 84.1(6) . .
O16 W5 O30 80.7(6) . .
O17 W5 Cs1 92.2(4) . .
O17 W5 K2 56.6(4) . .
O17 W5 K5 119.9(5) . .
O17 W5 O25 73.5(6) . .
O17 W5 O30 80.8(6) . .
O25 W5 Cs1 44.1(3) . .
O25 W5 K2 88.8(4) . .
O25 W5 K5 93.7(4) . .
O28 W5 Cs1 147.1(6) . .
O28 W5 K2 95.8(6) . .
O28 W5 K5 80.9(6) . .
O28 W5 O12 102.0(8) . .
O28 W5 O16 98.7(8) . .
O28 W5 O17 100.4(7) . .
O28 W5 O25 168.5(7) . .
O28 W5 O30 87.0(7) . .
O30 W5 Cs1 125.2(4) . .
O30 W5 K2 137.2(4) . .
O30 W5 K5 39.1(5) . .
O30 W5 O25 82.5(5) . .
K2 W6 Cs1 65.70(10) . .
K2 W6 K7 172.0(2) . .
K7 W6 Cs1 122.34(18) . .
O14 W6 Cs1 83.2(4) . .
O14 W6 K2 141.1(4) . .
O14 W6 K7 45.1(5) . .
O14 W6 O18 79.3(6) . .
O14 W6 O25 85.6(6) . .
O17 W6 Cs1 93.1(4) . .
O17 W6 K2 54.4(4) . .
O17 W6 K7 122.4(5) . .
O17 W6 O14 155.3(6) . .
O17 W6 O18 82.1(6) . .
O17 W6 O25 75.1(6) . .
O18 W6 Cs1 121.9(4) . .
O18 W6 K2 136.5(4) . .
O18 W6 K7 41.4(4) . .
O19 W6 Cs1 47.4(6) . .
O19 W6 K2 42.6(6) . .
O19 W6 K7 141.5(6) . .
O19 W6 O14 99.1(7) . .
O19 W6 O17 96.1(7) . .
O19 W6 O18 169.2(7) . .
O19 W6 O25 89.9(7) . .
O19 W6 O34 102.6(8) . .
O25 W6 Cs1 44.2(3) . .
O25 W6 K2 87.4(4) . .
O25 W6 K7 98.9(4) . .
O25 W6 O18 79.4(5) . .
O34 W6 Cs1 149.5(5) . .
O34 W6 K2 97.1(6) . .
O34 W6 K7 75.5(6) . .
O34 W6 O14 98.9(7) . .
O34 W6 O17 96.5(7) . .
O34 W6 O18 88.1(7) . .
O34 W6 O25 165.7(7) . .
K3 W7 Cs2 120.85(16) . .
O38 W7 Cs2 82.1(4) . .
O38 W7 K3 45.8(4) . .
O38 W7 O48 79.8(6) . .
O38 W7 O55 154.6(6) . .
O38 W7 O67 85.2(6) . .
O48 W7 Cs2 122.3(4) . .
O48 W7 K3 39.9(4) . .
O51 W7 Cs2 47.5(5) . .
O51 W7 K3 141.6(6) . .
O51 W7 O38 97.8(7) . .
O51 W7 O48 169.8(7) . .
O51 W7 O55 97.2(7) . .
O51 W7 O61 102.0(8) . .
O51 W7 O67 91.4(6) . .
O55 W7 Cs2 93.3(4) . .
O55 W7 K3 121.1(4) . .
O55 W7 O48 81.8(6) . .
O55 W7 O67 74.1(6) . .
O61 W7 Cs2 148.9(6) . .
O61 W7 K3 77.3(6) . .
O61 W7 O38 98.9(7) . .
O61 W7 O48 88.2(7) . .
O61 W7 O55 97.8(7) . .
O61 W7 O67 165.2(7) . .
O67 W7 Cs2 45.6(4) . .
O67 W7 K3 96.1(4) . .
O67 W7 O48 78.5(5) . .
Cs2 W8 Cs1 61.57(3) . 7_576
K3 W8 Cs1 176.43(15) . 7_576
K3 W8 Cs2 119.44(16) . .
O37 W8 Cs1 37.4(5) . 7_576
O37 W8 Cs2 46.1(5) . .
O37 W8 K3 140.3(5) . .
O37 W8 O38 98.3(6) . .
O37 W8 O41 97.0(6) . .
O37 W8 O44 170.3(6) . .
O37 W8 O68 90.2(6) . .
O38 W8 Cs1 135.2(4) . 7_576
O38 W8 Cs2 82.6(4) . .
O38 W8 K3 43.5(4) . .
O38 W8 O41 151.8(6) . .
O38 W8 O44 79.3(6) . .
O38 W8 O68 83.8(5) . .
O41 W8 Cs1 60.9(4) . 7_576
O41 W8 Cs2 91.3(4) . .
O41 W8 K3 121.9(4) . .
O41 W8 O44 81.6(6) . .
O41 W8 O68 72.7(5) . .
O44 W8 Cs1 142.5(4) . 7_576
O44 W8 Cs2 124.2(4) . .
O44 W8 K3 40.4(4) . .
O44 W8 O68 80.3(5) . .
O68 W8 Cs1 88.5(3) . 7_576
O68 W8 Cs2 45.4(3) . .
O68 W8 K3 94.4(4) . .
O69 W8 Cs1 96.0(5) . 7_576
O69 W8 Cs2 146.9(5) . .
O69 W8 K3 81.6(5) . .
O69 W8 O37 101.1(7) . .
O69 W8 O38 101.5(6) . .
O69 W8 O41 98.6(6) . .
O69 W8 O44 88.6(6) . .
O69 W8 O68 166.7(6) . .
Cs2 W9 Cs1 61.59(4) . 7_576
K2 W9 Cs1 63.58(9) 7_576 7_576
K2 W9 Cs2 62.94(11) 7_576 .
O41 W9 Cs1 60.6(4) . 7_576
O41 W9 Cs2 91.0(4) . .
O41 W9 K2 124.2(4) . 7_576
O41 W9 O53 81.1(5) . .
O41 W9 O68 72.9(5) . .
O45 W9 Cs1 37.9(5) . 7_576
O45 W9 Cs2 46.8(5) . .
O45 W9 K2 28.7(5) . 7_576
O45 W9 O41 97.4(6) . .
O45 W9 O53 170.0(6) . .
O45 W9 O66 98.2(7) . .
O45 W9 O68 91.0(6) . .
O53 W9 Cs1 141.7(4) . 7_576
O53 W9 Cs2 123.2(4) . .
O53 W9 K2 154.7(4) . 7_576
O63 W9 Cs1 97.8(5) . 7_576
O63 W9 Cs2 148.6(5) . .
O63 W9 K2 87.2(6) . 7_576
O63 W9 O41 99.0(7) . .
O63 W9 O45 102.2(7) . .
O63 W9 O53 87.9(7) . .
O63 W9 O66 99.1(7) . .
O63 W9 O68 165.4(6) . .
O66 W9 Cs1 135.6(4) . 7_576
O66 W9 Cs2 83.8(5) . .
O66 W9 K2 76.5(5) . 7_576
O66 W9 O41 153.1(6) . .
O66 W9 O53 79.8(6) . .
O66 W9 O68 85.0(6) . .
O68 W9 Cs1 88.8(4) . 7_576
O68 W9 Cs2 45.4(4) . .
O68 W9 K2 107.4(4) . 7_576
O68 W9 O53 79.0(5) . .
K2 W10 Cs2 62.14(10) 7_576 .
K6 W10 Cs2 66.02(19) . .
K6 W10 K2 62.7(2) . 7_576
O42 W10 Cs2 123.5(4) . .
O42 W10 K2 156.0(4) . 7_576
O42 W10 K6 141.1(4) . .
O42 W10 O70 80.8(5) . .
O52 W10 Cs2 147.9(6) . .
O52 W10 K2 86.6(6) . 7_576
O52 W10 K6 94.5(6) . .
O52 W10 O42 87.9(7) . .
O52 W10 O58 97.6(8) . .
O52 W10 O60 102.3(8) . .
O52 W10 O66 100.8(8) . .
O52 W10 O70 166.8(7) . .
O58 W10 Cs2 94.0(5) . .
O58 W10 K2 122.7(5) . 7_576
O58 W10 K6 59.9(5) . .
O58 W10 O42 81.2(6) . .
O58 W10 O66 153.4(7) . .
O58 W10 O70 74.0(6) . .
O60 W10 Cs2 46.5(6) . .
O60 W10 K2 28.6(6) . 7_576
O60 W10 K6 38.7(6) . .
O60 W10 O42 169.7(7) . .
O60 W10 O58 96.6(7) . .
O60 W10 O66 98.0(7) . .
O60 W10 O70 88.9(7) . .
O66 W10 Cs2 80.4(5) . .
O66 W10 K2 77.7(5) . 7_576
O66 W10 K6 136.5(5) . .
O66 W10 O42 80.4(6) . .
O66 W10 O70 84.2(6) . .
O70 W10 Cs2 44.7(4) . .
O70 W10 K2 106.5(4) . 7_576
O70 W10 K6 90.1(4) . .
K6 W11 Cs2 64.58(18) . .
K6 W11 K8 174.4(3) . .
K8 W11 Cs2 121.0(2) . .
O50 W11 Cs2 48.1(6) . .
O50 W11 K6 40.8(7) . .
O50 W11 K8 142.1(7) . .
O50 W11 O58 95.0(8) . .
O50 W11 O62 168.6(8) . .
O50 W11 O65 100.3(8) . .
O50 W11 O70 90.2(7) . .
O58 W11 Cs2 92.8(4) . .
O58 W11 K6 54.8(5) . .
O58 W11 K8 122.9(5) . .
O58 W11 O62 81.3(6) . .
O58 W11 O70 73.7(6) . .
O62 W11 Cs2 121.0(4) . .
O62 W11 K6 136.0(4) . .
O62 W11 K8 42.5(4) . .
O65 W11 Cs2 82.3(5) . .
O65 W11 K6 140.1(5) . .
O65 W11 K8 44.4(5) . .
O65 W11 O58 154.1(7) . .
O65 W11 O62 79.6(6) . .
O65 W11 O70 85.4(6) . .
O70 W11 Cs2 44.3(4) . .
O70 W11 K6 85.8(4) . .
O70 W11 K8 98.5(4) . .
O70 W11 O62 78.4(5) . .
O71 W11 Cs2 149.8(6) . .
O71 W11 K6 99.3(7) . .
O71 W11 K8 75.8(7) . .
O71 W11 O50 102.6(9) . .
O71 W11 O58 98.0(8) . .
O71 W11 O62 88.6(8) . .
O71 W11 O65 98.9(8) . .
O71 W11 O70 165.5(7) . .
K8 W12 Cs2 122.3(2) . .
O40 W12 Cs2 148.3(6) . .
O40 W12 K8 77.6(7) . .
O40 W12 O55 97.1(8) . .
O40 W12 O59 87.5(7) . .
O40 W12 O65 100.3(8) . .
O40 W12 O67 165.9(7) . .
O55 W12 Cs2 92.2(4) . .
O55 W12 K8 121.3(5) . .
O55 W12 O59 80.3(6) . .
O55 W12 O67 73.7(6) . .
O59 W12 Cs2 124.1(4) . .
O59 W12 K8 41.4(4) . .
O64 W12 Cs2 47.2(6) . .
O64 W12 K8 141.3(6) . .
O64 W12 O40 101.4(8) . .
O64 W12 O55 97.3(7) . .
O64 W12 O59 171.1(7) . .
O64 W12 O65 99.0(7) . .
O64 W12 O67 90.6(7) . .
O65 W12 Cs2 83.5(5) . .
O65 W12 K8 44.8(5) . .
O65 W12 O55 153.1(6) . .
O65 W12 O59 80.2(6) . .
O65 W12 O67 84.9(6) . .
O67 W12 Cs2 44.9(4) . .
O67 W12 K8 97.7(4) . .
O67 W12 O59 80.5(5) . .
O1 Cs1 As1 73.2(2) . .
O4 Cs1 As1 29.2(2) . .
O4 Cs1 O1 49.4(3) . .
O4 Cs1 O7 49.2(3) . .
O4 Cs1 O12 99.6(4) . .
O4 Cs1 O15 74.5(4) . .
O4 Cs1 O19 74.3(4) . .
O4 Cs1 O31 100.0(4) . .
O7 Cs1 As1 73.3(3) . .
O7 Cs1 O1 59.2(3) . .
O12 Cs1 As1 73.8(3) . .
O12 Cs1 O1 146.8(4) . .
O12 Cs1 O7 113.0(4) . .
O12 Cs1 O19 60.2(4) . .
O15 Cs1 As1 73.6(3) . .
O15 Cs1 O1 53.4(4) . .
O15 Cs1 O7 110.5(4) . .
O15 Cs1 O12 113.5(4) . .
O15 Cs1 O19 146.4(4) . .
O15 Cs1 O31 62.8(4) . .
O19 Cs1 As1 73.0(3) . .
O19 Cs1 O1 111.7(4) . .
O19 Cs1 O7 54.9(4) . .
O25 Cs1 As1 28.9(2) . .
O25 Cs1 O1 98.7(3) . .
O25 Cs1 O4 49.6(3) . .
O25 Cs1 O7 75.0(3) . .
O25 Cs1 O12 50.3(4) . .
O25 Cs1 O15 99.6(4) . .
O25 Cs1 O19 49.5(4) . .
O25 Cs1 O31 74.5(4) . .
O29 Cs1 As1 28.9(3) . .
O29 Cs1 O1 74.8(3) . .
O29 Cs1 O4 49.9(3) . .
O29 Cs1 O7 98.8(4) . .
O29 Cs1 O12 75.0(4) . .
O29 Cs1 O15 50.6(4) . .
O29 Cs1 O19 98.6(4) . .
O29 Cs1 O25 49.4(4) . .
O29 Cs1 O31 50.6(4) . .
O29 Cs1 O45 143.4(4) . 7_575
O31 Cs1 As1 73.7(3) . .
O31 Cs1 O1 113.7(4) . .
O31 Cs1 O7 146.8(4) . .
O31 Cs1 O12 53.1(4) . .
O31 Cs1 O19 111.0(4) . .
O37 Cs1 As1 135.3(3) 7_575 .
O37 Cs1 O1 73.4(4) 7_575 .
O37 Cs1 O4 106.5(4) 7_575 .
O37 Cs1 O7 64.3(4) 7_575 .
O37 Cs1 O12 135.5(4) 7_575 .
O37 Cs1 O15 107.8(4) 7_575 .
O37 Cs1 O19 92.9(4) 7_575 .
O37 Cs1 O25 136.6(4) 7_575 .
O37 Cs1 O29 148.2(4) 7_575 .
O37 Cs1 O31 148.3(4) 7_575 .
O37 Cs1 O45 67.8(4) 7_575 7_575
O45 Cs1 As1 131.9(3) 7_575 .
O45 Cs1 O1 140.1(4) 7_575 .
O45 Cs1 O4 136.1(4) 7_575 .
O45 Cs1 O7 95.1(4) 7_575 .
O45 Cs1 O12 68.4(4) 7_575 .
O45 Cs1 O15 149.4(4) 7_575 .
O45 Cs1 O19 62.9(4) 7_575 .
O45 Cs1 O25 103.2(4) 7_575 .
O45 Cs1 O31 104.1(4) 7_575 .
O7 Cs2 As2 137.9(3) 7_576 .
O7 Cs2 O37 64.8(4) 7_576 .
O7 Cs2 O45 96.0(4) 7_576 .
O7 Cs2 O50 146.0(4) 7_576 .
O7 Cs2 O51 73.5(4) 7_576 .
O7 Cs2 O60 133.3(4) 7_576 .
O7 Cs2 O64 111.9(4) 7_576 .
O7 Cs2 O70 165.4(4) 7_576 .
O19 Cs2 As2 136.9(3) 7_576 .
O19 Cs2 O7 60.7(4) 7_576 7_576
O19 Cs2 O37 95.5(4) 7_576 .
O19 Cs2 O45 64.6(4) 7_576 .
O19 Cs2 O50 110.6(4) 7_576 .
O19 Cs2 O51 133.0(4) 7_576 .
O19 Cs2 O60 73.5(4) 7_576 .
O19 Cs2 O64 144.8(4) 7_576 .
O19 Cs2 O67 164.8(4) 7_576 .
O19 Cs2 O68 114.9(4) 7_576 .
O19 Cs2 O70 122.6(4) 7_576 .
O37 Cs2 As2 74.6(3) . .
O37 Cs2 O45 63.0(4) . .
O37 Cs2 O50 147.0(4) . .
O37 Cs2 O51 53.3(4) . .
O37 Cs2 O60 114.2(4) . .
O37 Cs2 O64 112.7(4) . .
O45 Cs2 As2 73.9(3) . .
O45 Cs2 O50 109.8(4) . .
O45 Cs2 O51 113.7(4) . .
O45 Cs2 O60 53.7(4) . .
O45 Cs2 O64 147.0(4) . .
O50 Cs2 As2 72.6(3) . .
O51 Cs2 As2 73.8(3) . .
O51 Cs2 O50 113.2(4) . .
O51 Cs2 O60 146.8(4) . .
O51 Cs2 O64 61.5(4) . .
O60 Cs2 As2 73.1(3) . .
O60 Cs2 O50 58.2(4) . .
O64 Cs2 As2 73.6(3) . .
O64 Cs2 O50 54.3(4) . .
O64 Cs2 O60 110.5(4) . .
O67 Cs2 As2 29.2(3) . .
O67 Cs2 O7 123.4(4) . 7_576
O67 Cs2 O37 75.6(4) . .
O67 Cs2 O45 100.2(4) . .
O67 Cs2 O50 74.4(4) . .
O67 Cs2 O51 50.3(4) . .
O67 Cs2 O60 98.7(4) . .
O67 Cs2 O64 50.0(4) . .
O67 Cs2 O70 49.3(4) . .
O68 Cs2 As2 28.9(2) . .
O68 Cs2 O7 115.7(4) . 7_576
O68 Cs2 O37 51.4(4) . .
O68 Cs2 O45 50.7(4) . .
O68 Cs2 O50 97.9(4) . .
O68 Cs2 O51 75.1(4) . .
O68 Cs2 O60 74.8(4) . .
O68 Cs2 O64 99.5(4) . .
O68 Cs2 O67 49.9(4) . .
O68 Cs2 O70 49.7(3) . .
O70 Cs2 As2 28.9(2) . .
O70 Cs2 O37 100.7(4) . .
O70 Cs2 O45 74.9(4) . .
O70 Cs2 O50 48.4(4) . .
O70 Cs2 O51 99.3(4) . .
O70 Cs2 O60 49.6(4) . .
O70 Cs2 O64 73.9(4) . .
O4 As1 Cs1 60.8(4) . .
O25 As1 Cs1 59.5(4) . .
O25 As1 O4 97.1(6) . .
O29 As1 Cs1 58.9(5) . .
O29 As1 O4 97.3(6) . .
O29 As1 O25 96.1(6) . .
O67 As2 Cs2 60.4(5) . .
O68 As2 Cs2 59.5(4) . .
O68 As2 O67 97.6(6) . .
O68 As2 O70 98.4(6) . .
O70 As2 Cs2 61.6(4) . .
O70 As2 O67 97.5(6) . .
O27 Ni1 O6 93.7(6) . .
O27 Ni1 O56 92.2(6) . .
O27 Ni1 N1 82.7(7) . .
O27 Ni1 N4 93.1(7) . .
O43 Ni1 O6 92.3(6) . .
O43 Ni1 O27 172.2(7) . .
O43 Ni1 O56 93.4(6) . .
O43 Ni1 N1 92.5(7) . .
O43 Ni1 N4 81.5(7) . .
O56 Ni1 O6 84.3(6) . .
O56 Ni1 N4 88.6(6) . .
N1 Ni1 O6 88.4(7) . .
N1 Ni1 O56 170.7(7) . .
N1 Ni1 N4 99.3(8) . .
N4 Ni1 O6 170.3(6) . .
O24 Ni2 O49 87.9(6) . .
O24 Ni2 N3 89.7(7) . .
O24 Ni2 N6 171.8(7) . .
O32 Ni2 O24 93.1(7) . .
O32 Ni2 O49 91.3(7) . .
O32 Ni2 O54 172.9(7) . .
O32 Ni2 N3 82.1(7) . .
O32 Ni2 N6 94.0(7) . .
O54 Ni2 O24 92.3(7) . .
O54 Ni2 O49 93.5(6) . .
O54 Ni2 N3 93.3(7) . .
O54 Ni2 N6 80.9(7) . .
N3 Ni2 O49 172.9(7) . .
N3 Ni2 N6 95.4(8) . .
N6 Ni2 O49 87.8(7) . .
O3 Ni3 N2 88.2(6) . .
O3 Ni3 N5 171.5(6) . .
O20 Ni3 O3 93.7(6) . .
O20 Ni3 O46 90.7(6) . .
O20 Ni3 O57 173.3(7) . .
O20 Ni3 N2 82.2(7) . .
O20 Ni3 N5 93.2(6) . .
O46 Ni3 O3 86.7(5) . .
O46 Ni3 N2 170.9(6) . .
O46 Ni3 N5 88.3(6) . .
O57 Ni3 O3 92.5(6) . .
O57 Ni3 O46 92.3(6) . .
O57 Ni3 N2 95.5(7) . .
O57 Ni3 N5 80.9(7) . .
N2 Ni3 N5 97.7(7) . .
O6 Ni4 O56 84.9(6) . .
O6 Ni4 O73 100.4(8) . .
O6 Ni4 O2W 86.2(9) . .
O56 Ni4 O73 87.9(8) . .
O56 Ni4 O2W 97.5(9) . .
O75 Ni4 O6 172.2(8) . .
O75 Ni4 O56 95.0(7) . .
O75 Ni4 O73 87.4(9) . .
O75 Ni4 O2W 86.0(10) . .
O76 Ni4 O6 92.2(7) . .
O76 Ni4 O56 172.7(7) . .
O76 Ni4 O73 86.0(9) . .
O76 Ni4 O75 88.7(9) . .
O76 Ni4 O2W 89.0(10) . .
O2W Ni4 O73 171.8(11) . .
O3 Ni5 K3 96.3(5) . .
O3 Ni5 O46 86.9(6) . .
O3 Ni5 O73 83.0(9) . .
O46 Ni5 K3 65.6(5) . .
O46 Ni5 O73 108.0(9) . .
O73 Ni5 K3 45.4(7) . .
O75 Ni5 K3 73.5(7) . .
O75 Ni5 O3 169.6(9) . .
O75 Ni5 O46 90.3(8) . .
O75 Ni5 O73 88.4(10) . .
O75 Ni5 O76 90.6(9) . .
O76 Ni5 K3 125.4(7) . .
O76 Ni5 O3 94.2(8) . .
O76 Ni5 O46 168.6(9) . .
O76 Ni5 O73 83.3(9) . .
O6 P1 K5 75.5(6) . .
O6 P1 O13 111.5(9) . .
O6 P1 C1 103.4(10) . .
O13 P1 K5 135.2(7) . .
O13 P1 C1 110.2(11) . .
O22 P1 K5 37.0(6) . .
O22 P1 O6 111.8(9) . .
O22 P1 O13 112.1(9) . .
O22 P1 C1 107.4(11) . .
C1 P1 K5 110.8(9) . .
O3 P2 K7 75.3(6) . .
O3 P2 C4 105.2(9) . .
O8 P2 K7 36.9(6) . .
O8 P2 O3 111.7(8) . .
O8 P2 C4 109.5(9) . .
O10 P2 K7 132.9(6) . .
O10 P2 O3 112.7(8) . .
O10 P2 O8 110.2(8) . .
O10 P2 C4 107.3(9) . .
C4 P2 K7 115.2(7) . .
K5 P3 K7 131.0(3) . .
O18 P3 K5 132.2(7) . .
O18 P3 K7 35.3(6) . .
O18 P3 O24 112.8(9) . .
O18 P3 O30 113.0(9) . .
O18 P3 C7 106.4(11) . .
O24 P3 K5 69.4(6) . .
O24 P3 K7 79.8(7) . .
O24 P3 C7 104.9(10) . .
O30 P3 K5 40.5(7) . .
O30 P3 K7 140.1(7) . .
O30 P3 O24 109.9(9) . .
O30 P3 C7 109.5(11) . .
C7 P3 K5 119.4(9) . .
C7 P3 K7 104.6(9) . .
K3 P4 K8 132.4(3) . .
O48 P4 K3 36.8(6) . .
O48 P4 K8 133.5(7) . .
O48 P4 O56 113.2(9) . .
O48 P4 O59 111.0(9) . .
O48 P4 C10 106.3(10) . .
O56 P4 K3 77.7(6) . .
O56 P4 K8 74.2(6) . .
O56 P4 C10 104.6(10) . .
O59 P4 K3 136.6(7) . .
O59 P4 K8 37.0(6) . .
O59 P4 O56 110.8(9) . .
O59 P4 C10 110.7(10) . .
C10 P4 K3 107.7(8) . .
C10 P4 K8 116.2(8) . .
O44 P5 K3 38.0(6) . .
O44 P5 C13 111.5(10) . .
O46 P5 K3 72.2(6) . .
O46 P5 O44 110.0(8) . .
O46 P5 O53 113.2(8) . .
O46 P5 C13 103.8(9) . .
O53 P5 K3 131.6(6) . .
O53 P5 O44 110.8(8) . .
O53 P5 C13 107.3(9) . .
C13 P5 K3 118.2(7) . .
O42 P6 K8 138.3(6) . .
O42 P6 C16 110.6(11) . .
O49 P6 K8 80.8(7) . .
O49 P6 O42 110.3(9) . .
O49 P6 C16 104.1(10) . .
O62 P6 K8 36.0(6) . .
O62 P6 O42 110.9(9) . .
O62 P6 O49 114.8(9) . .
O62 P6 C16 105.8(10) . .
C16 P6 K8 104.7(9) . .
W1 K1 W2 48.35(6) 7_576 7_576
W1 K1 Cs1 62.98(9) 7_576 7_576
W1 K1 Cs2 67.10(9) 7_576 .
W1 K1 K4 101.97(19) 7_576 7_576
W2 K1 Cs1 63.30(9) 7_576 7_576
W2 K1 Cs2 107.25(13) 7_576 .
W2 K1 K4 58.63(16) 7_576 7_576
Cs1 K1 Cs2 59.77(9) 7_576 .
Cs1 K1 K4 63.32(17) 7_576 7_576
K4 K1 Cs2 120.2(2) 7_576 .
O1 K1 W1 65.0(3) 7_576 7_576
O1 K1 W2 22.0(3) 7_576 7_576
O1 K1 Cs1 53.3(3) 7_576 7_576
O1 K1 Cs2 109.3(3) 7_576 .
O1 K1 K4 37.8(3) 7_576 7_576
O1 K1 O7 75.5(4) 7_576 7_576
O1 K1 O8W 75.1(6) 7_576 .
O7 K1 W1 22.3(3) 7_576 7_576
O7 K1 W2 64.7(3) 7_576 7_576
O7 K1 Cs1 51.8(3) 7_576 7_576
O7 K1 Cs2 45.4(3) 7_576 .
O7 K1 K4 106.9(4) 7_576 7_576
O7 K1 O8W 138.7(7) 7_576 .
O37 K1 W1 98.2(3) . 7_576
O37 K1 W2 107.4(4) . 7_576
O37 K1 Cs1 45.0(3) . 7_576
O37 K1 Cs2 48.3(3) . .
O37 K1 K4 78.9(4) . 7_576
O37 K1 O1 92.3(5) . 7_576
O37 K1 O7 78.0(5) . 7_576
O37 K1 O51 66.8(5) . .
O37 K1 O8W 75.0(6) . .
O51 K1 W1 106.6(4) . 7_576
O51 K1 W2 154.4(4) . 7_576
O51 K1 Cs1 103.5(4) . 7_576
O51 K1 Cs2 49.5(3) . .
O51 K1 K4 137.7(4) . 7_576
O51 K1 O1 156.8(5) . 7_576
O51 K1 O7 89.8(5) . 7_576
O51 K1 O8W 107.1(7) . .
O8W K1 W1 139.3(6) . 7_576
O8W K1 W2 94.6(6) . 7_576
O8W K1 Cs1 87.3(5) . 7_576
O8W K1 Cs2 122.8(6) . .
O8W K1 K4 37.5(6) . 7_576
W5 K2 W6 51.25(8) . .
W5 K2 W9 118.60(17) . 7_575
W5 K2 W10 169.83(18) . 7_575
W5 K2 Cs2 110.00(15) . 7_575
W5 K2 K6 130.1(3) . 7_575
W6 K2 W9 116.49(16) . 7_575
W6 K2 W10 126.13(19) . 7_575
W6 K2 Cs2 67.66(11) . 7_575
W6 K2 K6 85.6(2) . 7_575
W9 K2 Cs2 60.51(9) 7_575 7_575
W10 K2 W9 52.16(7) 7_575 7_575
W10 K2 Cs2 62.75(9) 7_575 7_575
W10 K2 K6 54.75(19) 7_575 7_575
K6 K2 W9 101.2(2) 7_575 7_575
K6 K2 Cs2 63.8(2) 7_575 7_575
O12 K2 W5 25.6(4) . .
O12 K2 W6 68.3(4) . .
O12 K2 W9 94.7(4) . 7_575
O12 K2 W10 146.6(4) . 7_575
O12 K2 Cs2 107.7(4) . 7_575
O12 K2 K6 153.4(5) . 7_575
O12 K2 O17 55.8(5) . .
O12 K2 O19 77.2(5) . .
O12 K2 O45 85.7(5) . 7_575
O12 K2 O11W 114.9(7) . .
O17 K2 W5 31.2(3) . .
O17 K2 W6 29.9(3) . .
O17 K2 W9 138.0(3) . 7_575
O17 K2 W10 151.5(4) . 7_575
O17 K2 Cs2 97.5(3) . 7_575
O17 K2 K6 99.0(4) . 7_575
O19 K2 W5 68.7(4) . .
O19 K2 W6 24.4(3) . .
O19 K2 W9 93.8(4) . 7_575
O19 K2 W10 105.8(4) . 7_575
O19 K2 Cs2 44.1(3) . 7_575
O19 K2 K6 80.7(4) . 7_575
O19 K2 O17 53.9(4) . .
O45 K2 W5 106.6(4) 7_575 .
O45 K2 W6 99.1(4) 7_575 .
O45 K2 W9 17.6(3) 7_575 7_575
O45 K2 W10 63.4(3) 7_575 7_575
O45 K2 Cs2 49.8(3) 7_575 7_575
O45 K2 K6 103.4(4) 7_575 7_575
O45 K2 O17 121.1(5) 7_575 .
O45 K2 O19 77.0(5) 7_575 .
O45 K2 O11W 146.2(7) 7_575 .
O60 K2 W5 160.0(4) 7_575 .
O60 K2 W6 109.1(4) 7_575 .
O60 K2 W9 63.0(4) 7_575 7_575
O60 K2 W10 18.3(4) 7_575 7_575
O60 K2 Cs2 51.8(4) 7_575 7_575
O60 K2 K6 39.1(4) 7_575 7_575
O60 K2 O12 154.5(6) 7_575 .
O60 K2 O17 133.2(5) 7_575 .
O60 K2 O19 91.4(5) 7_575 .
O60 K2 O45 69.4(5) 7_575 7_575
O60 K2 O11W 85.2(7) 7_575 .
O11W K2 W5 89.5(6) . .
O11W K2 W6 67.7(6) . .
O11W K2 W9 147.9(6) . 7_575
O11W K2 W10 98.3(6) . 7_575
O11W K2 Cs2 96.9(6) . 7_575
O11W K2 K6 46.7(6) . 7_575
O11W K2 O17 61.9(7) . .
O11W K2 O19 81.7(7) . .
P4 K3 W7 52.36(16) . .
P4 K3 P5 108.1(3) . .
P5 K3 W7 96.0(2) . .
O38 K3 W7 27.7(3) . .
O38 K3 P4 75.5(4) . .
O38 K3 P5 72.9(4) . .
O38 K3 O39 107.1(6) . .
O38 K3 O57 126.5(6) . .
O38 K3 C15 110.2(6) . .
O38 K3 O5W 67.3(5) . .
O39 K3 W7 126.8(5) . .
O39 K3 P4 169.8(6) . .
O39 K3 P5 82.0(5) . .
O39 K3 C15 22.7(5) . .
O44 K3 W7 80.0(4) . .
O44 K3 P4 107.0(4) . .
O44 K3 P5 20.2(3) . .
O44 K3 O38 54.5(4) . .
O44 K3 O39 82.0(6) . .
O44 K3 O57 75.5(5) . .
O44 K3 O73 105.9(7) . .
O44 K3 C15 68.9(6) . .
O44 K3 O5W 93.6(6) . .
O44 K3 O7W 174.8(8) . .
O48 K3 W7 32.6(4) . .
O48 K3 P4 19.8(3) . .
O48 K3 P5 104.5(5) . .
O48 K3 O38 56.6(5) . .
O48 K3 O39 157.9(7) . .
O48 K3 O44 96.9(6) . .
O48 K3 O57 159.4(6) . .
O48 K3 O73 94.1(7) . .
O48 K3 C15 165.4(7) . .
O48 K3 O5W 98.0(6) . .
O48 K3 O7W 86.7(7) . .
O57 K3 W7 154.2(5) . .
O57 K3 P4 144.4(5) . .
O57 K3 P5 62.4(4) . .
O57 K3 O39 41.5(5) . .
O57 K3 C15 22.6(5) . .
O57 K3 O5W 101.5(6) . .
O73 K3 W7 125.6(6) . .
O73 K3 P4 75.1(6) . .
O73 K3 P5 86.6(6) . .
O73 K3 O38 136.4(7) . .
O73 K3 O39 107.5(7) . .
O73 K3 O57 70.2(6) . .
O73 K3 C15 92.8(7) . .
O73 K3 O5W 155.6(7) . .
C15 K3 W7 136.4(5) . .
C15 K3 P4 165.9(6) . .
C15 K3 P5 63.1(5) . .
O5W K3 W7 71.5(4) . .
O5W K3 P4 113.5(5) . .
O5W K3 P5 110.5(5) . .
O5W K3 O39 60.1(6) . .
O5W K3 C15 80.5(6) . .
O7W K3 W7 101.3(6) . .
O7W K3 P4 77.6(6) . .
O7W K3 P5 161.2(7) . .
O7W K3 O38 125.6(7) . .
O7W K3 O39 93.3(8) . .
O7W K3 O57 102.3(7) . .
O7W K3 O73 77.6(8) . .
O7W K3 C15 107.3(8) . .
O7W K3 O5W 82.1(7) . .
W3 K4 Cs1 59.46(15) . .
W3 K4 K1 99.7(2) . 7_575
K1 K4 Cs1 57.86(16) 7_575 .
O1 K4 W3 64.4(4) . .
O1 K4 Cs1 49.4(3) . .
O1 K4 K1 37.5(3) . 7_575
O1 K4 O47 90.0(7) . 4_466
O15 K4 W3 19.5(4) . .
O15 K4 Cs1 45.5(4) . .
O15 K4 K1 96.8(5) . 7_575
O15 K4 O1 67.8(5) . .
O15 K4 O47 124.2(7) . 4_466
O15 K4 O8W 129.0(8) . 7_575
O47 K4 W3 104.7(6) 4_466 .
O47 K4 Cs1 139.3(6) 4_466 .
O47 K4 K1 92.9(6) 4_466 7_575
O8W K4 W3 137.6(7) 7_575 .
O8W K4 Cs1 83.6(6) 7_575 .
O8W K4 K1 38.9(6) 7_575 7_575
O8W K4 O1 76.2(7) 7_575 .
O8W K4 O47 89.5(8) 7_575 4_466
P1 K5 W4 51.60(17) . .
P3 K5 W4 96.2(3) . .
P3 K5 P1 109.9(3) . .
O9 K5 W4 124.1(6) . .
O9 K5 P1 166.3(6) . .
O9 K5 P3 82.9(6) . .
O16 K5 W4 26.8(3) . .
O16 K5 P1 74.9(4) . .
O16 K5 P3 74.3(4) . .
O16 K5 O9 105.1(7) . .
O16 K5 C9 109.2(7) . .
O16 K5 O14W 64.7(7) . .
O22 K5 W4 31.6(4) . .
O22 K5 P1 20.0(3) . .
O22 K5 P3 106.2(5) . .
O22 K5 O9 153.2(7) . .
O22 K5 O16 55.8(5) . .
O22 K5 O30 99.1(6) . .
O22 K5 O32 165.2(7) . .
O22 K5 C9 164.7(8) . .
O22 K5 O2W 94.9(8) . .
O22 K5 O13W 86.8(8) . .
O22 K5 O14W 94.9(8) . .
O30 K5 W4 80.3(4) . .
O30 K5 P1 109.9(5) . .
O30 K5 P3 21.6(4) . .
O30 K5 O9 80.2(7) . .
O30 K5 O16 55.5(5) . .
O30 K5 O32 76.1(6) . .
O30 K5 C9 67.1(7) . .
O30 K5 O2W 113.8(8) . .
O30 K5 O13W 170.6(9) . .
O30 K5 O14W 90.5(8) . .
O32 K5 W4 153.8(5) . .
O32 K5 P1 149.1(5) . .
O32 K5 P3 64.4(4) . .
O32 K5 O9 40.7(6) . .
O32 K5 O16 127.1(6) . .
O32 K5 C9 21.9(6) . .
O32 K5 O14W 99.1(8) . .
C9 K5 W4 134.5(6) . .
C9 K5 P1 169.7(7) . .
C9 K5 P3 63.4(6) . .
C9 K5 O9 23.4(7) . .
O2W K5 W4 125.8(7) . .
O2W K5 P1 75.2(7) . .
O2W K5 P3 92.7(7) . .
O2W K5 O9 110.0(9) . .
O2W K5 O16 140.6(8) . .
O2W K5 O32 74.9(8) . .
O2W K5 C9 96.8(9) . .
O2W K5 O13W 72.7(9) . .
O2W K5 O14W 151.9(10) . .
O13W K5 W4 101.6(7) . .
O13W K5 P1 77.9(7) . .
O13W K5 P3 161.5(7) . .
O13W K5 O9 91.3(8) . .
O13W K5 O16 124.2(8) . .
O13W K5 O32 100.0(8) . .
O13W K5 C9 106.2(9) . .
O13W K5 O14W 81.6(9) . .
O14W K5 W4 69.9(7) . .
O14W K5 P1 110.9(7) . .
O14W K5 P3 109.7(7) . .
O14W K5 O9 58.5(8) . .
O14W K5 C9 79.3(9) . .
W10 K6 W11 50.03(15) . .
W10 K6 Cs2 64.15(19) . .
W10 K6 K2 62.5(2) . 7_576
W10 K6 K3 116.2(3) . 6_657
W11 K6 Cs2 62.67(18) . .
W11 K6 K2 105.0(3) . 7_576
W11 K6 K3 139.2(3) . 6_657
Cs2 K6 K3 154.5(3) . 6_657
K2 K6 Cs2 61.47(19) 7_576 .
K2 K6 K3 95.2(3) 7_576 6_657
O50 K6 W10 67.2(5) . .
O50 K6 W11 23.0(4) . .
O50 K6 Cs2 51.4(4) . .
O50 K6 K2 107.9(5) . 7_576
O50 K6 K3 154.1(6) . 6_657
O50 K6 O58 52.5(5) . .
O50 K6 O11W 143.5(8) . 7_576
O58 K6 W10 29.9(3) . .
O58 K6 W11 29.7(3) . .
O58 K6 Cs2 77.1(4) . .
O58 K6 K2 92.4(4) . 7_576
O58 K6 K3 116.5(4) . 6_657
O60 K6 W10 24.7(4) . .
O60 K6 W11 66.2(5) . .
O60 K6 Cs2 50.1(4) . .
O60 K6 K2 39.9(4) . 7_576
O60 K6 K3 118.7(5) . 6_657
O60 K6 O50 75.8(6) . .
O60 K6 O58 53.7(5) . .
O60 K6 O5W 87.2(6) . 6_657
O60 K6 O11W 82.4(7) . 7_576
O5W K6 W10 80.3(5) 6_657 .
O5W K6 W11 112.7(5) 6_657 .
O5W K6 Cs2 136.4(5) 6_657 .
O5W K6 K2 80.6(5) 6_657 7_576
O5W K6 K3 36.0(4) 6_657 6_657
O5W K6 O50 135.6(7) 6_657 .
O5W K6 O58 84.3(6) 6_657 .
O5W K6 O11W 70.7(7) 6_657 7_576
O11W K6 W10 102.2(6) 7_576 .
O11W K6 W11 147.8(7) 7_576 .
O11W K6 Cs2 92.2(6) 7_576 .
O11W K6 K2 42.9(6) 7_576 7_576
O11W K6 K3 62.4(6) 7_576 6_657
O11W K6 O58 130.5(7) 7_576 .
W6 K7 W1 54.68(17) . .
P2 K7 W1 51.78(18) . .
P2 K7 W6 95.1(3) . .
P3 K7 W1 95.8(3) . .
P3 K7 W6 51.79(18) . .
P3 K7 P2 102.0(3) . .
O8 K7 W1 32.1(3) . .
O8 K7 W6 80.1(4) . .
O8 K7 P2 19.8(3) . .
O8 K7 P3 102.2(5) . .
O8 K7 O14 55.0(5) . .
O8 K7 O20 77.3(5) . .
O8 K7 O35 87.5(6) . .
O8 K7 C6 72.2(6) . .
O8 K7 O16W 171.0(9) . .
O14 K7 W1 26.7(3) . .
O14 K7 W6 28.0(3) . .
O14 K7 P2 73.0(4) . .
O14 K7 P3 74.4(4) . .
O14 K7 O20 130.7(6) . .
O14 K7 O35 118.0(6) . .
O14 K7 C6 116.9(6) . .
O14 K7 O16W 131.5(9) . .
O18 K7 W1 79.9(4) . .
O18 K7 W6 32.9(4) . .
O18 K7 P2 99.6(5) . .
O18 K7 P3 18.9(3) . .
O18 K7 O8 93.5(6) . .
O18 K7 O14 56.4(5) . .
O18 K7 O20 147.9(6) . .
O18 K7 O35 171.1(7) . .
O18 K7 C6 163.9(7) . .
O18 K7 O16W 87.2(8) . .
O20 K7 W1 104.2(4) . .
O20 K7 W6 157.3(5) . .
O20 K7 P2 62.6(4) . .
O20 K7 P3 133.1(5) . .
O20 K7 O35 40.8(5) . .
O20 K7 C6 23.2(5) . .
O35 K7 W1 96.6(5) . .
O35 K7 W6 139.2(5) . .
O35 K7 P2 84.3(5) . .
O35 K7 P3 167.4(5) . .
O35 K7 C6 22.3(5) . .
C6 K7 W1 91.0(5) . .
C6 K7 W6 144.4(6) . .
C6 K7 P2 64.4(5) . .
C6 K7 P3 155.5(6) . .
O16W K7 W1 156.1(8) . .
O16W K7 W6 104.9(8) . .
O16W K7 P2 151.4(8) . .
O16W K7 P3 76.0(7) . .
O16W K7 O20 97.5(8) . .
O16W K7 O35 93.2(8) . .
O16W K7 C6 105.8(9) . .
W11 K8 K5 129.8(4) . .
W12 K8 W11 53.95(18) . .
W12 K8 K5 152.1(4) . .
P4 K8 W11 95.0(3) . .
P4 K8 W12 51.78(19) . .
P4 K8 P6 102.0(3) . .
P4 K8 K5 102.7(3) . .
P6 K8 W11 51.16(19) . .
P6 K8 W12 94.4(3) . .
P6 K8 K5 79.1(3) . .
O43 K8 W11 155.9(5) . .
O43 K8 W12 102.7(5) . .
O43 K8 P4 62.2(4) . .
O43 K8 P6 136.7(5) . .
O43 K8 K5 67.2(4) . .
O43 K8 O72 39.4(5) . .
O43 K8 C12 22.6(5) . .
O59 K8 W11 80.1(5) . .
O59 K8 W12 32.5(4) . .
O59 K8 P4 19.3(3) . .
O59 K8 P6 101.7(5) . .
O59 K8 K5 121.8(5) . .
O59 K8 O43 75.9(5) . .
O59 K8 O62 93.5(6) . .
O59 K8 O65 56.2(5) . .
O59 K8 O72 84.0(6) . .
O59 K8 C12 70.7(6) . .
O59 K8 O2W 96.2(8) . .
O62 K8 W11 32.6(3) . .
O62 K8 W12 78.9(4) . .
O62 K8 P4 99.8(5) . .
O62 K8 P6 18.6(3) . .
O62 K8 K5 97.6(5) . .
O62 K8 O43 150.9(7) . .
O62 K8 O65 54.7(5) . .
O62 K8 O72 168.0(7) . .
O62 K8 C12 163.6(7) . .
O65 K8 W11 26.6(3) . .
O65 K8 W12 27.4(3) . .
O65 K8 P4 73.7(4) . .
O65 K8 P6 72.4(4) . .
O65 K8 K5 149.5(5) . .
O65 K8 O43 130.0(6) . .
O65 K8 O72 115.2(6) . .
O65 K8 C12 115.7(6) . .
O72 K8 W11 135.7(5) . .
O72 K8 W12 93.1(5) . .
O72 K8 P4 81.7(5) . .
O72 K8 P6 172.4(5) . .
O72 K8 K5 93.6(5) . .
C12 K8 W11 141.6(5) . .
C12 K8 W12 89.2(5) . .
C12 K8 P4 63.8(4) . .
C12 K8 P6 158.0(6) . .
C12 K8 K5 87.6(5) . .
C12 K8 O72 20.8(5) . .
O2W K8 W11 114.0(7) . .
O2W K8 W12 122.5(7) . .
O2W K8 P4 78.9(7) . .
O2W K8 P6 65.9(7) . .
O2W K8 K5 30.4(6) . .
O2W K8 O43 71.4(7) . .
O2W K8 O62 83.2(8) . .
O2W K8 O65 123.1(8) . .
O2W K8 O72 108.7(8) . .
O2W K8 C12 93.9(8) . .
W2 O1 Cs1 108.8(6) . .
W2 O1 K1 121.5(7) . 7_575
W2 O1 K4 128.8(7) . .
K1 O1 Cs1 87.3(4) 7_575 .
K1 O1 K4 104.7(5) 7_575 .
K4 O1 Cs1 93.3(4) . .
W1 O2 W2 115.7(6) . .
Ni5 O3 Ni3 93.7(6) . .
P2 O3 Ni3 113.7(8) . .
P2 O3 Ni5 152.1(9) . .
W1 O4 W2 96.6(5) . .
W1 O4 Cs1 107.2(4) . .
W2 O4 Cs1 107.7(4) . .
As1 O4 W1 127.5(7) . .
As1 O4 W2 125.4(7) . .
As1 O4 Cs1 89.9(5) . .
W3 O5 W4 117.5(8) . .
Ni4 O6 Ni1 95.3(6) . .
P1 O6 Ni1 113.3(8) . .
P1 O6 Ni4 149.4(9) . .
W1 O7 Cs1 111.2(6) . .
W1 O7 Cs2 141.8(7) . 7_575
W1 O7 K1 119.5(7) . 7_575
Cs2 O7 Cs1 83.1(3) 7_575 .
K1 O7 Cs1 88.0(4) 7_575 .
K1 O7 Cs2 95.4(4) 7_575 7_575
W1 O8 K7 106.8(6) . .
P2 O8 W1 129.6(8) . .
P2 O8 K7 123.3(8) . .
C9 O9 K5 73.1(18) . .
P2 O10 W2 129.3(8) . .
W5 O12 Cs1 112.3(7) . .
W5 O12 K2 112.5(8) . .
K2 O12 Cs1 93.1(5) . .
P1 O13 W3 129.6(9) . .
W1 O14 W6 143.3(8) . .
W1 O14 K7 109.5(6) . .
W6 O14 K7 106.8(6) . .
W3 O15 Cs1 113.3(7) . .
W3 O15 K4 128.8(8) . .
K4 O15 Cs1 99.0(5) . .
W4 O16 K5 108.1(7) . .
W5 O16 W4 142.4(9) . .
W5 O16 K5 108.7(7) . .
W5 O17 K2 92.2(5) . .
W6 O17 W5 116.3(7) . .
W6 O17 K2 95.7(5) . .
W6 O18 K7 105.7(6) . .
P3 O18 W6 128.4(9) . .
P3 O18 K7 125.8(9) . .
W6 O19 Cs1 111.0(7) . .
W6 O19 Cs2 145.5(8) . 7_575
W6 O19 K2 113.0(8) . .
Cs2 O19 Cs1 85.2(4) 7_575 .
K2 O19 Cs1 90.5(5) . .
K2 O19 Cs2 96.5(5) . 7_575
Ni3 O20 K7 118.1(7) . .
C6 O20 Ni3 116.2(14) . .
C6 O20 K7 80.8(13) . .
W3 O21 W2 144.8(8) . .
W4 O22 K5 110.3(6) . .
P1 O22 W4 126.7(9) . .
P1 O22 K5 123.1(9) . .
P3 O24 Ni2 112.8(8) . .
W5 O25 Cs1 106.5(5) . .
W6 O25 W5 95.0(5) . .
W6 O25 Cs1 107.1(5) . .
As1 O25 W5 127.1(7) . .
As1 O25 W6 127.0(7) . .
As1 O25 Cs1 91.6(5) . .
C3 O27 Ni1 114.0(18) . .
W3 O29 Cs1 105.9(5) . .
W4 O29 W3 95.2(5) . .
W4 O29 Cs1 106.0(5) . .
As1 O29 W3 127.4(7) . .
As1 O29 W4 126.9(7) . .
As1 O29 Cs1 92.3(5) . .
W5 O30 K5 110.0(7) . .
P3 O30 W5 129.4(10) . .
P3 O30 K5 117.9(9) . .
W4 O31 Cs1 111.6(7) . .
Ni2 O32 K5 114.7(7) . .
C9 O32 Ni2 113.2(19) . .
C9 O32 K5 96.5(18) . .
C6 O35 K7 79.1(14) . .
W8 O37 Cs1 122.8(7) . 7_576
W8 O37 Cs2 111.9(6) . .
W8 O37 K1 132.8(7) . .
Cs1 O37 Cs2 86.0(4) 7_576 .
K1 O37 Cs1 96.8(4) . 7_576
K1 O37 Cs2 94.1(4) . .
W7 O38 K3 106.5(6) . .
W8 O38 W7 142.8(8) . .
W8 O38 K3 110.4(6) . .
C15 O39 K3 80.1(16) . .
W8 O41 W9 118.4(7) . .
W8 O41 Cs1 93.3(5) . 7_576
W9 O41 Cs1 92.9(4) . 7_576
P6 O42 W10 130.7(9) . .
Ni1 O43 K8 117.9(7) . .
C12 O43 Ni1 115.7(14) . .
C12 O43 K8 88.5(12) . .
W8 O44 K3 108.5(6) . .
P5 O44 W8 129.0(9) . .
P5 O44 K3 121.8(8) . .
W9 O45 Cs1 122.5(7) . 7_576
W9 O45 Cs2 111.3(6) . .
W9 O45 K2 133.8(8) . 7_576
Cs1 O45 Cs2 85.3(4) 7_576 .
K2 O45 Cs1 98.0(5) 7_576 7_576
K2 O45 Cs2 91.7(4) 7_576 .
Ni3 O46 Ni5 92.7(6) . .
P5 O46 Ni3 114.3(8) . .
P5 O46 Ni5 151.1(9) . .
C18 O47 K4 125(2) . 4_566
W7 O48 K3 107.5(6) . .
P4 O48 W7 129.0(9) . .
P4 O48 K3 123.5(9) . .
P6 O49 Ni2 112.6(8) . .
W11 O50 Cs2 110.4(8) . .
W11 O50 K6 116.1(9) . .
K6 O50 Cs2 88.7(5) . .
W7 O51 Cs2 110.5(7) . .
W7 O51 K1 134.4(8) . .
K1 O51 Cs2 92.5(4) . .
P5 O53 W9 129.1(9) . .
C18 O54 Ni2 113.6(18) . .
W12 O55 W7 115.8(7) . .
Ni1 O56 Ni4 95.3(6) . .
P4 O56 Ni1 114.5(8) . .
P4 O56 Ni4 149.5(9) . .
Ni3 O57 K3 118.0(7) . .
C15 O57 Ni3 116.5(16) . .
C15 O57 K3 87.0(14) . .
W10 O58 W11 116.4(8) . .
W10 O58 K6 90.2(6) . .
W11 O58 K6 95.5(6) . .
W12 O59 K8 106.1(6) . .
P4 O59 W12 129.8(9) . .
P4 O59 K8 123.7(9) . .
W10 O60 Cs2 111.9(7) . .
W10 O60 K2 133.2(9) . 7_576
W10 O60 K6 116.6(8) . .
K2 O60 Cs2 90.8(5) 7_576 .
K6 O60 Cs2 94.2(6) . .
K6 O60 K2 101.0(6) . 7_576
W11 O62 K8 104.9(6) . .
P6 O62 W11 129.6(9) . .
P6 O62 K8 125.4(9) . .
W12 O64 Cs2 111.2(7) . .
W11 O65 W12 143.0(9) . .
W11 O65 K8 108.9(7) . .
W12 O65 K8 107.8(7) . .
W10 O66 W9 144.0(9) . .
W7 O67 W12 96.2(6) . .
W7 O67 Cs2 105.3(5) . .
W12 O67 Cs2 106.1(5) . .
As2 O67 W7 127.1(7) . .
As2 O67 W12 127.8(7) . .
As2 O67 Cs2 90.4(5) . .
W8 O68 Cs2 104.6(5) . .
W9 O68 W8 95.9(5) . .
W9 O68 Cs2 105.3(5) . .
As2 O68 W8 127.6(7) . .
As2 O68 W9 127.7(7) . .
As2 O68 Cs2 91.6(5) . .
W10 O70 Cs2 106.3(5) . .
W11 O70 W10 95.7(5) . .
W11 O70 Cs2 107.7(5) . .
As2 O70 W10 126.5(7) . .
As2 O70 W11 128.2(7) . .
As2 O70 Cs2 89.5(5) . .
C12 O72 K8 77.8(14) . .
Ni4 O73 K3 114.5(11) . .
Ni5 O73 K3 101.5(10) . .
C1 N1 Ni1 106.8(15) . .
C1 N1 C2 112(2) . .
C2 N1 Ni1 110.2(15) . .
C4 N2 Ni3 106.9(13) . .
C5 N2 Ni3 110.5(14) . .
C5 N2 C4 111.3(18) . .
C7 N3 Ni2 107.5(14) . .
C8 N3 Ni2 110.6(16) . .
C8 N3 C7 112(2) . .
C10 N4 Ni1 107.3(13) . .
C11 N4 Ni1 109.3(14) . .
C11 N4 C10 112.4(18) . .
C13 N5 Ni3 105.9(13) . .
C14 N5 Ni3 109.5(14) . .
C14 N5 C13 114.2(18) . .
C16 N6 Ni2 105.5(14) . .
C17 N6 Ni2 109.0(15) . .
C17 N6 C16 117(2) . .
P1 C1 H1A 109.2 . .
P1 C1 H1B 109.2 . .
N1 C1 P1 111.9(18) . .
N1 C1 H1A 109.2 . .
N1 C1 H1B 109.2 . .
H1A C1 H1B 107.9 . .
N1 C2 H2A 109.2 . .
N1 C2 H2B 109.2 . .
H2A C2 H2B 107.9 . .
C3 C2 N1 112(2) . .
C3 C2 H2A 109.2 . .
C3 C2 H2B 109.2 . .
O27 C3 C2 121(3) . .
O36 C3 O27 124(3) . .
O36 C3 C2 116(3) . .
P2 C4 H4A 109.1 . .
P2 C4 H4B 109.1 . .
N2 C4 P2 112.5(14) . .
N2 C4 H4A 109.1 . .
N2 C4 H4B 109.1 . .
H4A C4 H4B 107.8 . .
N2 C5 H5A 109.0 . .
N2 C5 H5B 109.0 . .
N2 C5 C6 113(2) . .
H5A C5 H5B 107.8 . .
C6 C5 H5A 109.0 . .
C6 C5 H5B 109.0 . .
O20 C6 K7 76.0(13) . .
O20 C6 C5 118(2) . .
O35 C6 K7 78.6(14) . .
O35 C6 O20 124(2) . .
O35 C6 C5 118(2) . .
C5 C6 K7 118.5(15) . .
P3 C7 H7A 109.3 . .
P3 C7 H7B 109.3 . .
N3 C7 P3 111.8(17) . .
N3 C7 H7A 109.3 . .
N3 C7 H7B 109.3 . .
H7A C7 H7B 107.9 . .
N3 C8 H8A 109.6 . .
N3 C8 H8B 109.6 . .
N3 C8 C9 110(2) . .
H8A C8 H8B 108.1 . .
C9 C8 H8A 109.6 . .
C9 C8 H8B 109.6 . .
O9 C9 K5 83.5(19) . .
O9 C9 C8 118(3) . .
O32 C9 K5 61.6(16) . .
O32 C9 O9 120(3) . .
O32 C9 C8 122(3) . .
C8 C9 K5 129.2(19) . .
P4 C10 H10A 109.0 . .
P4 C10 H10B 109.0 . .
N4 C10 P4 113.0(15) . .
N4 C10 H10A 109.0 . .
N4 C10 H10B 109.0 . .
H10A C10 H10B 107.8 . .
N4 C11 H11A 108.8 . .
N4 C11 H11B 108.8 . .
N4 C11 C12 114(2) . .
H11A C11 H11B 107.7 . .
C12 C11 H11A 108.8 . .
C12 C11 H11B 108.8 . .
O43 C12 K8 68.9(12) . .
O43 C12 C11 119(2) . .
O72 C12 K8 81.4(14) . .
O72 C12 O43 124(2) . .
O72 C12 C11 117(2) . .
C11 C12 K8 122.8(15) . .
P5 C13 H13A 109.3 . .
P5 C13 H13B 109.3 . .
N5 C13 P5 111.8(15) . .
N5 C13 H13A 109.3 . .
N5 C13 H13B 109.3 . .
H13A C13 H13B 107.9 . .
N5 C14 H14A 109.2 . .
N5 C14 H14B 109.2 . .
N5 C14 C15 112(2) . .
H14A C14 H14B 107.9 . .
C15 C14 H14A 109.2 . .
C15 C14 H14B 109.2 . .
O39 C15 K3 77.2(15) . .
O39 C15 C14 116(2) . .
O57 C15 K3 70.4(13) . .
O57 C15 O39 124(2) . .
O57 C15 C14 120(2) . .
C14 C15 K3 126.4(16) . .
P6 C16 H16A 109.7 . .
P6 C16 H16B 109.7 . .
N6 C16 P6 109.7(16) . .
N6 C16 H16A 109.7 . .
N6 C16 H16B 109.7 . .
H16A C16 H16B 108.2 . .
N6 C17 H17A 108.8 . .
N6 C17 H17B 108.8 . .
H17A C17 H17B 107.7 . .
C18 C17 N6 114(2) . .
C18 C17 H17A 108.8 . .
C18 C17 H17B 108.8 . .
O47 C18 O54 119(3) . .
O47 C18 C17 119(3) . .
O54 C18 C17 122(3) . .
Ni4 O2W K5 113.0(12) . .
Ni4 O2W K8 116.1(12) . .
K8 O2W K5 119.4(11) . .
K6 O5W K3 110.7(7) 6_557 .
K4 O8W K1 103.6(9) 7_576 .
K2 O11W K6 90.4(8) . 7_575

loop_
_geom_bond_atom_site_label_1
_geom_bond_atom_site_label_2
_geom_bond_distance
_geom_bond_site_symmetry_2
W1 Cs1 4.4182(19) .
W1 K1 4.019(6) 7_575
W1 K7 3.971(13) .
W1 O2 1.935(12) .
W1 O4 2.201(13) .
W1 O7 1.755(15) .
W1 O8 2.201(14) .
W1 O11 1.743(17) .
W1 O14 1.893(14) .
W2 Cs1 4.4400(18) .
W2 K1 4.023(5) 7_575
W2 O1 1.769(14) .
W2 O2 1.955(13) .
W2 O4 2.211(13) .
W2 O10 2.212(13) .
W2 O21 1.922(14) .
W2 O23 1.728(15) .
W3 Cs1 4.3538(19) .
W3 K4 4.058(11) .
W3 O5 1.905(15) .
W3 O13 2.210(15) .
W3 O15 1.735(16) .
W3 O21 1.879(14) .
W3 O26 1.736(19) .
W3 O29 2.235(14) .
W4 Cs1 4.3422(19) .
W4 K5 4.021(12) .
W4 O5 1.940(15) .
W4 O16 1.910(17) .
W4 O22 2.247(15) .
W4 O29 2.214(14) .
W4 O31 1.735(17) .
W4 O33 1.75(2) .
W5 Cs1 4.3997(18) .
W5 K2 3.752(6) .
W5 K5 4.029(12) .
W5 O12 1.756(16) .
W5 O16 1.899(17) .
W5 O17 1.943(15) .
W5 O25 2.252(13) .
W5 O28 1.746(18) .
W5 O30 2.202(16) .
W6 Cs1 4.3790(19) .
W6 K2 3.837(7) .
W6 K7 3.938(13) .
W6 O14 1.935(14) .
W6 O17 1.921(15) .
W6 O18 2.223(15) .
W6 O19 1.724(16) .
W6 O25 2.199(14) .
W6 O34 1.737(17) .
W7 Cs2 4.345(2) .
W7 K3 3.946(11) .
W7 O38 1.915(14) .
W7 O48 2.229(15) .
W7 O51 1.734(16) .
W7 O55 1.938(14) .
W7 O61 1.752(18) .
W7 O67 2.192(14) .
W8 Cs1 4.3450(17) 7_576
W8 Cs2 4.333(2) .
W8 K3 4.017(11) .
W8 O37 1.750(15) .
W8 O38 1.890(14) .
W8 O41 1.892(14) .
W8 O44 2.189(14) .
W8 O68 2.240(14) .
W8 O69 1.738(15) .
W9 Cs1 4.3579(17) 7_576
W9 Cs2 4.318(2) .
W9 K2 4.139(6) 7_576
W9 O41 1.941(13) .
W9 O45 1.731(15) .
W9 O53 2.211(15) .
W9 O63 1.730(17) .
W9 O66 1.911(15) .
W9 O68 2.192(14) .
W10 Cs2 4.443(2) .
W10 K2 4.099(6) 7_576
W10 K6 3.773(12) .
W10 O42 2.169(14) .
W10 O52 1.737(18) .
W10 O58 1.881(15) .
W10 O60 1.763(17) .
W10 O66 1.898(15) .
W10 O70 2.245(14) .
W11 Cs2 4.436(2) .
W11 K6 3.976(12) .
W11 K8 3.990(14) .
W11 O50 1.734(19) .
W11 O58 1.979(16) .
W11 O62 2.223(15) .
W11 O65 1.890(16) .
W11 O70 2.182(14) .
W11 O71 1.721(19) .
W12 Cs2 4.382(2) .
W12 K8 3.991(14) .
W12 O40 1.77(2) .
W12 O55 1.934(14) .
W12 O59 2.233(15) .
W12 O64 1.730(17) .
W12 O65 1.928(16) .
W12 O67 2.213(15) .
Cs1 As1 3.706(2) .
Cs1 O1 3.543(14) .
Cs1 O4 3.236(13) .
Cs1 O7 3.469(15) .
Cs1 O12 3.422(16) .
Cs1 O15 3.365(17) .
Cs1 O19 3.454(17) .
Cs1 O25 3.195(13) .
Cs1 O29 3.174(14) .
Cs1 O31 3.394(17) .
Cs1 O37 3.141(15) 7_575
Cs1 O45 3.176(15) 7_575
Cs2 As2 3.699(2) .
Cs2 O7 3.219(15) 7_576
Cs2 O19 3.096(17) 7_576
Cs2 O37 3.366(15) .
Cs2 O45 3.378(15) .
Cs2 O50 3.524(19) .
Cs2 O51 3.422(16) .
Cs2 O60 3.472(17) .
Cs2 O64 3.447(17) .
Cs2 O67 3.217(14) .
Cs2 O68 3.188(14) .
Cs2 O70 3.255(14) .
As1 O4 1.809(13) .
As1 O25 1.791(13) .
As1 O29 1.790(14) .
As2 O67 1.803(15) .
As2 O68 1.788(14) .
As2 O70 1.789(14) .
Ni1 O6 2.104(14) .
Ni1 O27 2.056(17) .
Ni1 O43 2.044(16) .
Ni1 O56 2.086(14) .
Ni1 N1 2.07(2) .
Ni1 N4 2.089(18) .
Ni2 O24 2.093(16) .
Ni2 O32 2.037(18) .
Ni2 O49 2.108(15) .
Ni2 O54 2.039(18) .
Ni2 N3 2.10(2) .
Ni2 N6 2.106(19) .
Ni3 O3 2.088(14) .
Ni3 O20 2.032(16) .
Ni3 O46 2.082(14) .
Ni3 O57 2.057(17) .
Ni3 N2 2.103(18) .
Ni3 N5 2.108(17) .
Ni4 O6 2.073(15) .
Ni4 O56 2.091(15) .
Ni4 O73 2.13(3) .
Ni4 O75 2.03(2) .
Ni4 O76 2.02(2) .
Ni4 O2W 2.13(3) .
Ni5 K3 3.946(14) .
Ni5 O3 2.061(17) .
Ni5 O46 2.101(17) .
Ni5 O73 2.20(3) .
Ni5 O75 1.92(2) .
Ni5 O76 2.06(2) .
P1 K5 3.690(13) .
P1 O6 1.520(15) .
P1 O13 1.522(16) .
P1 O22 1.505(16) .
P1 C1 1.82(3) .
P2 K7 3.800(14) .
P2 O3 1.542(14) .
P2 O8 1.541(15) .
P2 O10 1.515(14) .
P2 C4 1.78(2) .
P3 K5 3.678(14) .
P3 K7 3.797(14) .
P3 O18 1.517(16) .
P3 O24 1.546(16) .
P3 O30 1.529(17) .
P3 C7 1.84(3) .
P4 K3 3.699(12) .
P4 K8 3.800(15) .
P4 O48 1.499(16) .
P4 O56 1.534(15) .
P4 O59 1.512(16) .
P4 C10 1.79(2) .
P5 K3 3.789(12) .
P5 O44 1.538(15) .
P5 O46 1.520(14) .
P5 O53 1.527(15) .
P5 C13 1.82(2) .
P6 K8 3.870(15) .
P6 O42 1.547(16) .
P6 O49 1.536(16) .
P6 O62 1.515(16) .
P6 C16 1.80(2) .
K1 W1 4.020(6) 7_576
K1 W2 4.023(5) 7_576
K1 Cs1 4.414(7) 7_576
K1 K4 4.460(13) 7_576
K1 O1 2.805(15) 7_576
K1 O7 2.854(16) 7_576
K1 O37 2.753(16) .
K1 O51 2.774(17) .
K1 O8W 2.88(3) .
K2 W9 4.139(6) 7_575
K2 W10 4.099(6) 7_575
K2 Cs2 4.418(7) 7_575
K2 K6 4.107(14) 7_575
K2 O12 2.712(18) .
K2 O17 3.136(16) .
K2 O19 2.820(18) .
K2 O45 2.749(16) 7_575
K2 O60 2.686(18) 7_575
K2 O11W 2.80(3) .
K3 O38 2.948(17) .
K3 O39 3.16(3) .
K3 O44 2.745(18) .
K3 O48 2.655(19) .
K3 O57 3.02(2) .
K3 O73 2.87(3) .
K3 C15 3.20(3) .
K3 O5W 3.09(2) .
K3 O7W 2.85(3) .
K4 K1 4.460(13) 7_575
K4 O1 2.828(18) .
K4 O15 2.74(2) .
K4 O47 2.84(3) 4_466
K4 O8W 2.79(3) 7_575
K5 O9 3.39(3) .
K5 O16 3.00(2) .
K5 O22 2.647(19) .
K5 O30 2.70(2) .
K5 O32 2.89(2) .
K5 C9 3.26(3) .
K5 O2W 2.81(3) .
K5 O13W 2.83(3) .
K5 O14W 3.05(4) .
K6 K2 4.107(14) 7_576
K6 K3 4.917(16) 6_657
K6 O50 2.90(2) .
K6 O58 3.26(2) .
K6 O60 2.64(2) .
K6 O5W 2.88(2) 6_657
K6 O11W 2.99(3) 7_576
K7 O8 2.730(19) .
K7 O14 2.915(19) .
K7 O18 2.70(2) .
K7 O20 3.16(2) .
K7 O35 3.21(2) .
K7 C6 3.21(3) .
K7 O16W 2.96(4) .
K8 O43 3.11(2) .
K8 O59 2.75(2) .
K8 O62 2.79(2) .
K8 O65 2.95(2) .
K8 O72 3.37(2) .
K8 C12 3.33(3) .
K8 O2W 2.79(3) .
O1 K1 2.806(15) 7_575
O7 Cs2 3.219(15) 7_575
O7 K1 2.854(16) 7_575
O9 C9 1.36(4) .
O19 Cs2 3.096(17) 7_575
O20 C6 1.28(3) .
O27 C3 1.29(3) .
O32 C9 1.23(3) .
O35 C6 1.24(3) .
O36 C3 1.26(4) .
O37 Cs1 3.141(15) 7_576
O39 C15 1.25(3) .
O41 Cs1 3.803(13) 7_576
O43 C12 1.28(3) .
O45 Cs1 3.176(15) 7_576
O45 K2 2.748(16) 7_576
O47 K4 2.84(3) 4_566
O47 C18 1.25(3) .
O54 C18 1.27(3) .
O57 C15 1.23(3) .
O60 K2 2.686(18) 7_576
O72 C12 1.21(3) .
N1 C1 1.47(3) .
N1 C2 1.50(3) .
N2 C4 1.50(3) .
N2 C5 1.44(3) .
N3 C7 1.50(3) .
N3 C8 1.41(3) .
N4 C10 1.51(3) .
N4 C11 1.47(3) .
N5 C13 1.49(3) .
N5 C14 1.47(3) .
N6 C16 1.50(3) .
N6 C17 1.44(3) .
C1 H1A 0.9700 .
C1 H1B 0.9700 .
C2 H2A 0.9700 .
C2 H2B 0.9700 .
C2 C3 1.49(4) .
C4 H4A 0.9700 .
C4 H4B 0.9700 .
C5 H5A 0.9700 .
C5 H5B 0.9700 .
C5 C6 1.55(3) .
C7 H7A 0.9700 .
C7 H7B 0.9700 .
C8 H8A 0.9700 .
C8 H8B 0.9700 .
C8 C9 1.56(4) .
C10 H10A 0.9700 .
C10 H10B 0.9700 .
C11 H11A 0.9700 .
C11 H11B 0.9700 .
C11 C12 1.48(3) .
C13 H13A 0.9700 .
C13 H13B 0.9700 .
C14 H14A 0.9700 .
C14 H14B 0.9700 .
C14 C15 1.51(3) .
C16 H16A 0.9700 .
C16 H16B 0.9700 .
C17 H17A 0.9700 .
C17 H17B 0.9700 .
C17 C18 1.42(4) .
O1W O6W 0.802(19) .
O5W K6 2.88(2) 6_557
O8W K4 2.79(3) 7_576
O11W K6 2.99(3) 7_575
